data_1552409
loop_
_publ_author_name
'Lawrence, Samuel R.'
'Ohlin, C. Andr\'e'
'Cordes, David Bradford'
'Slawin, Alexandra'
'Stasch, Andreas'

_publ_section_title
;
 Hydrocarbon-soluble, hexaanionic fulleride complexes of magnesium
;
_journal_name_full 'Chemical Science'
_journal_paper_doi 10.1039/C9SC03857D
_journal_year 2019
_chemical_formula_moiety 'C210 H198 Mg6 N12'
_chemical_formula_sum 'C210 H198 Mg6 N12'
_chemical_formula_weight 3035.78
_chemical_properties_physical Air-sensitive
_space_group_crystal_system monoclinic
_space_group_IT_number 14
_space_group_name_Hall '-P 2yn'
_space_group_name_H-M_alt 'P 1 21/n 1'
_symmetry_space_group_name_Hall '-P 2yn'
_symmetry_space_group_name_H-M 'P 1 21/n 1'
_atom_sites_solution_hydrogens geom
_atom_sites_solution_primary direct
_atom_sites_solution_secondary difmap
_audit_creation_date 2018-11-14
_audit_creation_method 'by CrystalStructure 4.3'
_audit_update_record
;
2019-05-08 deposited with the CCDC.    2019-10-07 downloaded from the CCDC.
;
_cell_angle_alpha 90.0000
_cell_angle_beta 93.4861(12)
_cell_angle_gamma 90.0000
_cell_formula_units_Z 4
_cell_length_a 26.4392(3)
_cell_length_b 23.3427(3)
_cell_length_c 27.4336(4)
_cell_measurement_reflns_used 35101
_cell_measurement_temperature 173
_cell_measurement_theta_max 67.80
_cell_measurement_theta_min 2.50
_cell_volume 16899.7(4)
_computing_cell_refinement 'CrysAlisPro 1.171.38.46 (Rigaku OD, 2015)'
_computing_data_collection 'CrysAlisPro 1.171.38.46 (Rigaku OD, 2015)'
_computing_data_reduction 'CrysAlisPro 1.171.38.46 (Rigaku OD, 2015)'
_computing_molecular_graphics 'CrystalStructure 4.3'
_computing_publication_material 'CrystalStructure 4.3 (Rigaku, 2018)'
_computing_structure_refinement 'SHELXL Version 2018/3 (Sheldrick, 2008)'
_computing_structure_solution 'SHELXT Version 2014/5 (Sheldrick, 2014)'
_diffrn_ambient_temperature 173
_diffrn_detector_area_resol_mean 5.811
_diffrn_measured_fraction_theta_full 0.995
_diffrn_measured_fraction_theta_max 0.989
_diffrn_measurement_device_type 'Rigaku XtaLAB P100'
_diffrn_measurement_method \w
_diffrn_radiation_type 'Cu K\a'
_diffrn_radiation_wavelength 1.54187
_diffrn_reflns_av_R_equivalents 0.0734
_diffrn_reflns_av_unetI/netI 0.0501
_diffrn_reflns_Laue_measured_fraction_full 0.995
_diffrn_reflns_Laue_measured_fraction_max 0.989
_diffrn_reflns_limit_h_max 28
_diffrn_reflns_limit_h_min -31
_diffrn_reflns_limit_k_max 24
_diffrn_reflns_limit_k_min -28
_diffrn_reflns_limit_l_max 32
_diffrn_reflns_limit_l_min -33
_diffrn_reflns_number 176295
_diffrn_reflns_point_group_measured_fraction_full 0.995
_diffrn_reflns_point_group_measured_fraction_max 0.989
_diffrn_reflns_theta_full 67.687
_diffrn_reflns_theta_max 68.308
_diffrn_reflns_theta_min 2.487
_diffrn_standards_number 0
_exptl_absorpt_coefficient_mu 0.729
_exptl_absorpt_correction_T_max 0.916
_exptl_absorpt_correction_T_min 0.733
_exptl_absorpt_correction_type multi-scan
_exptl_absorpt_process_details
;
CrysAlisPro 1.171.38.46 (Rigaku Oxford Diffraction, 2015)
Empirical absorption correction using spherical harmonics,
 implemented in SCALE3 ABSPACK scaling algorithm.
;
_exptl_crystal_colour 'dark red'
_exptl_crystal_density_diffrn 1.193
_exptl_crystal_density_method 'not measured'
_exptl_crystal_description prism
_exptl_crystal_F_000 6456.00
_exptl_crystal_recrystallization_method 'Re-crystallisation from solvent: Hexanes'
_exptl_crystal_size_max 0.420
_exptl_crystal_size_mid 0.180
_exptl_crystal_size_min 0.120
_refine_diff_density_max 0.556
_refine_diff_density_min -0.332
_refine_ls_extinction_method none
_refine_ls_goodness_of_fit_ref 1.050
_refine_ls_hydrogen_treatment constr
_refine_ls_number_parameters 2194
_refine_ls_number_reflns 30656
_refine_ls_number_restraints 94
_refine_ls_R_factor_all 0.1021
_refine_ls_R_factor_gt 0.0831
_refine_ls_shift/su_max 0.000
_refine_ls_structure_factor_coef Fsqd
_refine_ls_weighting_details 'w = 1/[\s^2^(Fo^2^)+(0.0975P)^2^+39.1933P] where P=(Fo^2^+2Fc^2^)/3'
_refine_ls_weighting_scheme calc
_refine_ls_wR_factor_gt 0.2379
_refine_ls_wR_factor_ref 0.2503
_reflns_Friedel_coverage 0.000
_reflns_number_gt 23264
_reflns_number_total 30656
_reflns_threshold_expression F^2^>2.0\s(F^2^)
_cod_data_source_file c9sc03857d2.cif
_cod_data_source_block 2b'
_cod_database_code 1552409

loop_
_space_group_symop_id
_space_group_symop_operation_xyz
1 +X,+Y,+Z
2 1/2-X,1/2+Y,1/2-Z
3 -X,-Y,-Z
4 -1/2+X,-1/2-Y,-1/2+Z

loop_
_atom_site_label
_atom_site_type_symbol
_atom_site_fract_x
_atom_site_fract_y
_atom_site_fract_z
_atom_site_U_iso_or_equiv
_atom_site_adp_type
_atom_site_occupancy
_atom_site_site_symmetry_order
_atom_site_calc_flag
_atom_site_refinement_flags_posn
_atom_site_refinement_flags_adp
_atom_site_refinement_flags_occupancy
_atom_site_disorder_assembly
_atom_site_disorder_group
Mg1 Mg 0.15748(5) 0.44852(6) 0.42319(5) 0.0441(3) Uani 1 1 d . . . . .
Mg2 Mg 0.26664(5) 0.27936(6) 0.30247(4) 0.0387(3) Uani 1 1 d . . . . .
Mg3 Mg 0.44351(5) 0.21601(6) 0.42391(5) 0.0441(3) Uani 1 1 d . . . . .
Mg4 Mg 0.43613(5) 0.30748(6) 0.61712(5) 0.0389(3) Uani 1 1 d . . . . .
Mg5 Mg 0.25039(5) 0.24748(6) 0.70157(4) 0.0402(3) Uani 1 1 d . . . . .
Mg6 Mg 0.14604(5) 0.09085(6) 0.56309(5) 0.0433(3) Uani 1 1 d . . . . .
N1 N 0.16092(14) 0.53417(15) 0.43255(13) 0.0468(8) Uani 1 1 d . . . . .
N2 N 0.08930(13) 0.45033(16) 0.38638(14) 0.0505(9) Uani 1 1 d . . . . .
N3 N 0.27681(13) 0.33328(14) 0.24653(11) 0.0418(8) Uani 1 1 d . . . . .
N4 N 0.24005(13) 0.21487(14) 0.25803(12) 0.0409(7) Uani 1 1 d . . . . .
N5 N 0.49987(13) 0.27395(15) 0.41592(14) 0.0474(8) Uani 1 1 d . . . . .
N6 N 0.48327(13) 0.14921(15) 0.39897(14) 0.0487(9) Uani 1 1 d . . . . .
N7 N 0.47222(12) 0.37310(14) 0.65172(12) 0.0400(7) Uani 1 1 d . . . . .
N8 N 0.49111(13) 0.24896(15) 0.63456(13) 0.0431(8) Uani 1 1 d . . . . .
N9 N 0.21931(13) 0.31023(16) 0.74146(12) 0.0452(8) Uani 1 1 d . . . . .
N10 N 0.25474(14) 0.19139(16) 0.75769(12) 0.0475(8) Uani 1 1 d . . . . .
N11 N 0.07933(13) 0.09179(15) 0.59398(14) 0.0491(9) Uani 1 1 d . . . . .
N12 N 0.14735(13) 0.00588(14) 0.55304(13) 0.0442(8) Uani 1 1 d . . . . .
C1 C 0.1373(2) 0.6340(2) 0.4147(2) 0.0685(15) Uani 1 1 d . . . . .
H1A H 0.172488 0.643597 0.408891 0.082 Uiso 1 1 calc R U . . .
H1B H 0.130074 0.644736 0.448087 0.082 Uiso 1 1 calc R U . . .
H1C H 0.114473 0.654840 0.391461 0.082 Uiso 1 1 calc R U . . .
C2 C 0.12922(18) 0.56987(19) 0.40789(16) 0.0509(11) Uani 1 1 d . . . . .
C3 C 0.08821(18) 0.5528(2) 0.37737(17) 0.0560(12) Uani 1 1 d . . . . .
H3 H 0.071845 0.582705 0.358962 0.067 Uiso 1 1 calc R U . . .
C4 C 0.06736(17) 0.4985(2) 0.36963(17) 0.0533(11) Uani 1 1 d . . . . .
C5 C 0.01622(19) 0.4946(3) 0.3417(2) 0.0685(14) Uani 1 1 d . . . . .
H5A H -0.008314 0.476956 0.362491 0.082 Uiso 1 1 calc R U . . .
H5B H 0.019244 0.471265 0.312369 0.082 Uiso 1 1 calc R U . . .
H5C H 0.004647 0.533172 0.332275 0.082 Uiso 1 1 calc R U . . .
C6 C 0.19587(18) 0.55570(18) 0.47013(16) 0.0477(10) Uani 1 1 d . . . . .
C7 C 0.24743(18) 0.56043(18) 0.46157(16) 0.0487(10) Uani 1 1 d . . . . .
C8 C 0.2810(2) 0.5758(2) 0.49974(18) 0.0609(12) Uani 1 1 d . . . . .
H8 H 0.315944 0.579574 0.494221 0.073 Uiso 1 1 calc R U . . .
C9 C 0.2645(2) 0.5860(3) 0.5463(2) 0.0750(16) Uani 1 1 d . . . . .
H9 H 0.288144 0.595975 0.572459 0.090 Uiso 1 1 calc R U . . .
C10 C 0.2140(2) 0.5816(3) 0.5540(2) 0.0733(16) Uani 1 1 d . . . . .
H10 H 0.202909 0.589187 0.585669 0.088 Uiso 1 1 calc R U . . .
C11 C 0.1784(2) 0.5663(2) 0.51686(17) 0.0584(12) Uani 1 1 d . . . . .
C12 C 0.26444(18) 0.54895(19) 0.41120(16) 0.0501(10) Uani 1 1 d . . . . .
H12A H 0.247425 0.576763 0.388422 0.060 Uiso 1 1 calc R U . . .
H12B H 0.252672 0.510233 0.401097 0.060 Uiso 1 1 calc R U . . .
C13 C 0.3206(2) 0.5523(3) 0.4055(2) 0.0666(14) Uani 1 1 d . . . . .
H13A H 0.337991 0.523454 0.426365 0.080 Uiso 1 1 calc R U . . .
H13B H 0.332947 0.590531 0.415025 0.080 Uiso 1 1 calc R U . . .
H13C H 0.327545 0.545108 0.371324 0.080 Uiso 1 1 calc R U . . .
C14 C 0.1236(2) 0.5600(3) 0.5279(2) 0.0694(15) Uani 1 1 d . . . . .
H14A H 0.112445 0.595268 0.544187 0.083 Uiso 1 1 calc R U . . .
H14B H 0.102836 0.555696 0.496882 0.083 Uiso 1 1 calc R U . . .
C15 C 0.1150(3) 0.5096(4) 0.5600(3) 0.105(3) Uani 1 1 d . . . . .
H15A H 0.134168 0.514583 0.591367 0.127 Uiso 1 1 calc R U . . .
H15B H 0.126266 0.474604 0.544127 0.127 Uiso 1 1 calc R U . . .
H15C H 0.078772 0.506504 0.565405 0.127 Uiso 1 1 calc R U . . .
C16 C 0.06313(17) 0.3966(2) 0.38076(19) 0.0562(12) Uani 1 1 d . . . . .
C17 C 0.0688(2) 0.3637(3) 0.3399(2) 0.0740(15) Uani 1 1 d . . . . .
C18 C 0.0468(3) 0.3080(3) 0.3385(3) 0.092(2) Uani 1 1 d . . . . .
H18 H 0.050063 0.284080 0.310802 0.111 Uiso 1 1 calc R U . . .
C19 C 0.0210(3) 0.2890(3) 0.3768(3) 0.095(2) Uani 1 1 d . . . . .
H19 H 0.006909 0.251555 0.375629 0.114 Uiso 1 1 calc R U . . .
C20 C 0.0149(2) 0.3218(3) 0.4163(3) 0.0846(19) Uani 1 1 d . . . . .
H20 H -0.003607 0.307404 0.442241 0.102 Uiso 1 1 calc R U . . .
C21 C 0.03552(18) 0.3767(2) 0.4195(2) 0.0651(14) Uani 1 1 d . . . . .
C22 C 0.0968(4) 0.3852(3) 0.2970(3) 0.116(3) Uani 1 1 d . . . . .
H22A H 0.071364 0.393272 0.269904 0.140 Uiso 1 1 calc R U . . .
H22B H 0.112895 0.422107 0.306616 0.140 Uiso 1 1 calc R U . . .
C23 C 0.1343(3) 0.3495(4) 0.2788(4) 0.131(3) Uani 1 1 d . . . . .
H23A H 0.119670 0.311955 0.270570 0.158 Uiso 1 1 calc R U . . .
H23B H 0.162183 0.344933 0.303770 0.158 Uiso 1 1 calc R U . . .
H23C H 0.147216 0.366936 0.249553 0.158 Uiso 1 1 calc R U . . .
C24 C 0.0300(2) 0.4142(3) 0.4641(2) 0.0790(17) Uani 1 1 d . . . . .
H24A H 0.007104 0.446447 0.454577 0.095 Uiso 1 1 calc R U . . .
H24B H 0.063556 0.430756 0.473841 0.095 Uiso 1 1 calc R U . . .
C25 C 0.0096(3) 0.3849(4) 0.5086(3) 0.102(2) Uani 1 1 d . . . . .
H25A H 0.032896 0.354336 0.519856 0.122 Uiso 1 1 calc R U . . .
H25B H -0.023814 0.368579 0.499799 0.122 Uiso 1 1 calc R U . . .
H25C H 0.006757 0.413083 0.534820 0.122 Uiso 1 1 calc R U . . .
C31 C 0.2435(2) 0.3772(2) 0.16926(18) 0.0673(14) Uani 1 1 d . . . . .
H31A H 0.274632 0.380450 0.151752 0.081 Uiso 1 1 calc R U . . .
H31B H 0.238204 0.412678 0.187340 0.081 Uiso 1 1 calc R U . . .
H31C H 0.214665 0.370665 0.145807 0.081 Uiso 1 1 calc R U . . .
C32 C 0.24835(17) 0.32751(19) 0.20457(15) 0.0464(10) Uani 1 1 d . . . . .
C33 C 0.22284(17) 0.2775(2) 0.19006(15) 0.0484(10) Uani 1 1 d . . . . .
H33 H 0.201782 0.280541 0.160863 0.058 Uiso 1 1 calc R U . . .
C34 C 0.22367(16) 0.22299(19) 0.21232(14) 0.0442(9) Uani 1 1 d . . . . .
C35 C 0.20698(19) 0.1734(2) 0.17948(16) 0.0552(11) Uani 1 1 d . . . . .
H35A H 0.193325 0.142695 0.199229 0.066 Uiso 1 1 calc R U . . .
H35B H 0.236087 0.158898 0.162739 0.066 Uiso 1 1 calc R U . . .
H35C H 0.180737 0.186456 0.155250 0.066 Uiso 1 1 calc R U . . .
C36 C 0.31436(18) 0.37859(19) 0.24668(15) 0.0494(10) Uani 1 1 d . . . . .
C37 C 0.3568(2) 0.3697(2) 0.21960(18) 0.0608(13) Uani 1 1 d . . . . .
C38 C 0.3931(2) 0.4136(3) 0.2182(2) 0.0737(15) Uani 1 1 d . . . . .
H38 H 0.421924 0.408614 0.199532 0.088 Uiso 1 1 calc R U . . .
C39 C 0.3873(3) 0.4634(3) 0.2437(2) 0.0776(17) Uani 1 1 d . . . . .
H39 H 0.411538 0.493262 0.241812 0.093 Uiso 1 1 calc R U . . .
C40 C 0.3469(2) 0.4704(2) 0.27177(18) 0.0666(14) Uani 1 1 d . . . . .
H40 H 0.344188 0.504741 0.290064 0.080 Uiso 1 1 calc R U . . .
C41 C 0.3091(2) 0.42841(19) 0.27440(16) 0.0553(12) Uani 1 1 d . . . . .
C42 C 0.3643(2) 0.3139(3) 0.1927(2) 0.0787(17) Uani 1 1 d . . . . .
H42A H 0.366243 0.282707 0.217210 0.094 Uiso 1 1 calc R U . . .
H42B H 0.333423 0.306958 0.171170 0.094 Uiso 1 1 calc R U . . .
C43 C 0.4079(4) 0.3082(4) 0.1629(4) 0.152(4) Uani 1 1 d . . . . .
H43A H 0.438503 0.321223 0.181729 0.182 Uiso 1 1 calc R U . . .
H43B H 0.402641 0.331699 0.133439 0.182 Uiso 1 1 calc R U . . .
H43C H 0.411968 0.268028 0.153666 0.182 Uiso 1 1 calc R U . . .
C44 C 0.2654(2) 0.4382(2) 0.30519(18) 0.0624(13) Uani 1 1 d . . . . .
H44A H 0.278779 0.445391 0.339134 0.075 Uiso 1 1 calc R U . . .
H44B H 0.245130 0.402539 0.305421 0.075 Uiso 1 1 calc R U . . .
C45 C 0.2304(3) 0.4874(3) 0.2894(2) 0.0836(18) Uani 1 1 d . . . . .
H45A H 0.215737 0.480219 0.256293 0.100 Uiso 1 1 calc R U . . .
H45B H 0.249666 0.523259 0.289848 0.100 Uiso 1 1 calc R U . . .
H45C H 0.203104 0.490426 0.311943 0.100 Uiso 1 1 calc R U . . .
C46 C 0.24005(18) 0.15717(18) 0.27866(14) 0.0465(10) Uani 1 1 d . . . . .
C47 C 0.28647(19) 0.13053(19) 0.28851(15) 0.0501(11) Uani 1 1 d . . . . .
C48 C 0.2864(2) 0.0779(2) 0.31316(18) 0.0652(14) Uani 1 1 d . . . . .
H48 H 0.317503 0.058683 0.320930 0.078 Uiso 1 1 calc R U . . .
C49 C 0.2418(3) 0.0539(2) 0.32614(18) 0.0680(15) Uani 1 1 d . . . . .
H49 H 0.242504 0.017733 0.342062 0.082 Uiso 1 1 calc R U . . .
C50 C 0.1964(2) 0.0810(2) 0.31659(16) 0.0613(14) Uani 1 1 d . . . . .
H50 H 0.166068 0.063490 0.325921 0.074 Uiso 1 1 calc R U . . .
C51 C 0.19418(19) 0.13463(19) 0.29312(15) 0.0500(11) Uani 1 1 d . . . . .
C52 C 0.33544(19) 0.1567(2) 0.27468(19) 0.0609(12) Uani 1 1 d . . . . .
H52A H 0.363691 0.139114 0.294795 0.073 Uiso 1 1 calc R U . . .
H52B H 0.335050 0.198123 0.282249 0.073 Uiso 1 1 calc R U . . .
C53 C 0.3452(2) 0.1488(3) 0.2206(2) 0.0815(17) Uani 1 1 d . . . . .
H53A H 0.316725 0.164687 0.200440 0.098 Uiso 1 1 calc R U . . .
H53B H 0.348697 0.107934 0.213498 0.098 Uiso 1 1 calc R U . . .
H53C H 0.376451 0.168856 0.213392 0.098 Uiso 1 1 calc R U . . .
C54 C 0.14577(19) 0.1673(2) 0.28599(18) 0.0624(13) Uani 1 1 d . . . . .
H54A H 0.136453 0.168907 0.250515 0.075 Uiso 1 1 calc R U . . .
H54B H 0.152249 0.207115 0.297134 0.075 Uiso 1 1 calc R U . . .
C55 C 0.1001(2) 0.1448(3) 0.3115(2) 0.0755(16) Uani 1 1 d . . . . .
H55A H 0.108423 0.142985 0.346790 0.091 Uiso 1 1 calc R U . . .
H55B H 0.091404 0.106444 0.299229 0.091 Uiso 1 1 calc R U . . .
H55C H 0.071279 0.170607 0.304943 0.091 Uiso 1 1 calc R U . . .
C61 C 0.58830(18) 0.3037(2) 0.4058(2) 0.0684(14) Uani 1 1 d . . . . .
H61A H 0.589699 0.329246 0.434169 0.082 Uiso 1 1 calc R U . . .
H61B H 0.580416 0.326040 0.376042 0.082 Uiso 1 1 calc R U . . .
H61C H 0.621157 0.284735 0.403565 0.082 Uiso 1 1 calc R U . . .
C62 C 0.54758(17) 0.2590(2) 0.41127(17) 0.0499(10) Uani 1 1 d . . . . .
C63 C 0.56309(17) 0.2012(2) 0.40958(18) 0.0554(12) Uani 1 1 d . . . . .
H63 H 0.598601 0.195327 0.414308 0.066 Uiso 1 1 calc R U . . .
C64 C 0.53450(17) 0.1513(2) 0.40205(18) 0.0535(11) Uani 1 1 d . . . . .
C65 C 0.5636(2) 0.0966(2) 0.3956(2) 0.0695(15) Uani 1 1 d . . . . .
H65A H 0.561452 0.085731 0.361007 0.083 Uiso 1 1 calc R U . . .
H65B H 0.549158 0.066086 0.414910 0.083 Uiso 1 1 calc R U . . .
H65C H 0.599209 0.102464 0.406591 0.083 Uiso 1 1 calc R U . . .
C66 C 0.48676(16) 0.33490(19) 0.41664(18) 0.0503(11) Uani 1 1 d . . . . .
C67 C 0.49337(16) 0.36608(19) 0.45962(18) 0.0496(11) Uani 1 1 d . . . . .
C68 C 0.47474(18) 0.4224(2) 0.4594(2) 0.0582(12) Uani 1 1 d . . . . .
H68 H 0.478991 0.444730 0.488300 0.070 Uiso 1 1 calc R U . . .
C69 C 0.45086(19) 0.4458(2) 0.4191(2) 0.0664(14) Uani 1 1 d . . . . .
H69 H 0.438207 0.483804 0.420232 0.080 Uiso 1 1 calc R U . . .
C70 C 0.4449(2) 0.4153(2) 0.3770(2) 0.0729(15) Uani 1 1 d . . . . .
H70 H 0.428454 0.432248 0.348790 0.087 Uiso 1 1 calc R U . . .
C71 C 0.4630(2) 0.3580(2) 0.37480(19) 0.0701(14) Uani 1 1 d D . . . .
C72 C 0.51707(19) 0.3416(2) 0.50646(19) 0.0607(12) Uani 1 1 d . . . . .
H72A H 0.490753 0.339328 0.530561 0.073 Uiso 1 1 calc R U . . .
H72B H 0.528422 0.302058 0.500071 0.073 Uiso 1 1 calc R U . . .
C73 C 0.5613(3) 0.3748(3) 0.5288(2) 0.089(2) Uani 1 1 d . . . . .
H73A H 0.550192 0.413495 0.537104 0.107 Uiso 1 1 calc R U . . .
H73B H 0.587779 0.377365 0.505388 0.107 Uiso 1 1 calc R U . . .
H73C H 0.574777 0.355347 0.558435 0.107 Uiso 1 1 calc R U . . .
C74 C 0.4464(4) 0.3233(5) 0.3298(3) 0.076(3) Uani 0.675(14) 1 d D . P A 1
H74A H 0.435766 0.284560 0.339609 0.091 Uiso 0.675(14) 1 calc R U P A 1
H74B H 0.417154 0.342199 0.312164 0.091 Uiso 0.675(14) 1 calc R U P A 1
C75 C 0.4899(5) 0.3188(6) 0.2967(4) 0.115(5) Uani 0.675(14) 1 d D . P A 1
H75A H 0.503096 0.357207 0.290462 0.173 Uiso 0.675(14) 1 calc R U P A 1
H75B H 0.478052 0.301042 0.265785 0.173 Uiso 0.675(14) 1 calc R U P A 1
H75C H 0.516910 0.295327 0.312581 0.173 Uiso 0.675(14) 1 calc R U P A 1
C74A C 0.4706(7) 0.3300(9) 0.3255(5) 0.055(5) Uani 0.325(14) 1 d D . P A 2
H74C H 0.477017 0.359527 0.300647 0.066 Uiso 0.325(14) 1 calc R U P A 2
H74D H 0.499843 0.303444 0.328030 0.066 Uiso 0.325(14) 1 calc R U P A 2
C75A C 0.4222(6) 0.2977(8) 0.3116(7) 0.065(5) Uani 0.325(14) 1 d D . P A 2
H75D H 0.424414 0.258952 0.325208 0.097 Uiso 0.325(14) 1 calc R U P A 2
H75E H 0.417384 0.295537 0.275927 0.097 Uiso 0.325(14) 1 calc R U P A 2
H75F H 0.393396 0.317845 0.324623 0.097 Uiso 0.325(14) 1 calc R U P A 2
C76 C 0.46054(17) 0.1001(2) 0.37508(19) 0.0538(11) Uani 1 1 d . . . . .
C77 C 0.44003(19) 0.0554(2) 0.4014(2) 0.0613(13) Uani 1 1 d . . . . .
C78 C 0.4186(2) 0.0092(2) 0.3756(3) 0.0756(16) Uani 1 1 d . . . . .
H78 H 0.403444 -0.020905 0.392852 0.091 Uiso 1 1 calc R U . . .
C79 C 0.4191(3) 0.0061(3) 0.3255(3) 0.089(2) Uani 1 1 d . . . . .
H79 H 0.405641 -0.026585 0.308681 0.107 Uiso 1 1 calc R U . . .
C80 C 0.4389(3) 0.0503(3) 0.2999(3) 0.0840(18) Uani 1 1 d . . . . .
H80 H 0.438710 0.047737 0.265344 0.101 Uiso 1 1 calc R U . . .
C81 C 0.4594(2) 0.0988(2) 0.3231(2) 0.0662(14) Uani 1 1 d . . . . .
C82 C 0.4421(2) 0.0567(2) 0.4566(2) 0.0666(14) Uani 1 1 d . . . . .
H82A H 0.476391 0.044323 0.468814 0.080 Uiso 1 1 calc R U . . .
H82B H 0.437836 0.096907 0.467029 0.080 Uiso 1 1 calc R U . . .
C83 C 0.4043(3) 0.0209(2) 0.4811(3) 0.0856(19) Uani 1 1 d . . . . .
H83A H 0.410406 -0.019678 0.474362 0.103 Uiso 1 1 calc R U . . .
H83B H 0.370011 0.031289 0.468484 0.103 Uiso 1 1 calc R U . . .
H83C H 0.407566 0.027569 0.516378 0.103 Uiso 1 1 calc R U . . .
C84 C 0.4794(3) 0.1484(3) 0.2951(2) 0.0845(18) Uani 1 1 d . . . . .
H84A H 0.452131 0.177384 0.291171 0.101 Uiso 1 1 calc R U . . .
H84B H 0.507438 0.165993 0.315530 0.101 Uiso 1 1 calc R U . . .
C85 C 0.4978(4) 0.1375(5) 0.2473(3) 0.157(4) Uani 1 1 d . . . . .
H85A H 0.471005 0.119419 0.226439 0.188 Uiso 1 1 calc R U . . .
H85B H 0.527272 0.111986 0.250550 0.188 Uiso 1 1 calc R U . . .
H85C H 0.507700 0.173797 0.232599 0.188 Uiso 1 1 calc R U . . .
C91 C 0.55246(17) 0.4253(2) 0.67271(18) 0.0551(11) Uani 1 1 d . . . . .
H91A H 0.549860 0.432195 0.707701 0.066 Uiso 1 1 calc R U . . .
H91B H 0.538307 0.458041 0.654149 0.066 Uiso 1 1 calc R U . . .
H91C H 0.588139 0.420356 0.665836 0.066 Uiso 1 1 calc R U . . .
C92 C 0.52303(15) 0.37133(19) 0.65784(15) 0.0439(9) Uani 1 1 d . . . . .
C93 C 0.55261(16) 0.3221(2) 0.65315(16) 0.0493(10) Uani 1 1 d . . . . .
H93 H 0.588094 0.328737 0.653793 0.059 Uiso 1 1 calc R U . . .
C94 C 0.53807(16) 0.2645(2) 0.64764(16) 0.0471(10) Uani 1 1 d . . . . .
C95 C 0.5788(2) 0.2206(3) 0.6587(2) 0.0726(15) Uani 1 1 d . . . . .
H95A H 0.600153 0.217407 0.630806 0.087 Uiso 1 1 calc R U . . .
H95B H 0.563176 0.183384 0.664689 0.087 Uiso 1 1 calc R U . . .
H95C H 0.599683 0.232313 0.687716 0.087 Uiso 1 1 calc R U . . .
C96 C 0.44894(15) 0.42166(18) 0.67363(16) 0.0435(9) Uani 1 1 d . . . . .
C97 C 0.44600(17) 0.4209(2) 0.72499(17) 0.0515(11) Uani 1 1 d . . . . .
C98 C 0.4264(2) 0.4697(2) 0.7474(2) 0.0631(13) Uani 1 1 d . . . . .
H98 H 0.424743 0.470831 0.781908 0.076 Uiso 1 1 calc R U . . .
C99 C 0.4097(2) 0.5157(2) 0.7195(2) 0.0656(14) Uani 1 1 d . . . . .
H99 H 0.397120 0.548637 0.735085 0.079 Uiso 1 1 calc R U . . .
C100 C 0.41085(19) 0.5147(2) 0.6695(2) 0.0602(12) Uani 1 1 d . . . . .
H100 H 0.397961 0.546549 0.651044 0.072 Uiso 1 1 calc R U . . .
C101 C 0.43051(16) 0.46811(18) 0.64526(17) 0.0478(10) Uani 1 1 d . . . . .
C102 C 0.4634(2) 0.3685(2) 0.75355(16) 0.0574(12) Uani 1 1 d . . . . .
H10A H 0.498123 0.358949 0.744598 0.069 Uiso 1 1 calc R U . . .
H10B H 0.441189 0.336090 0.743132 0.069 Uiso 1 1 calc R U . . .
C103 C 0.4639(2) 0.3733(3) 0.80899(19) 0.0781(17) Uani 1 1 d . . . . .
H10C H 0.429368 0.380112 0.818762 0.094 Uiso 1 1 calc R U . . .
H10D H 0.485772 0.405178 0.820064 0.094 Uiso 1 1 calc R U . . .
H10E H 0.476850 0.337550 0.823795 0.094 Uiso 1 1 calc R U . . .
C104 C 0.43376(18) 0.46706(19) 0.59080(17) 0.0520(11) Uani 1 1 d . . . . .
H10F H 0.423426 0.428543 0.578818 0.062 Uiso 1 1 calc R U . . .
H10G H 0.469628 0.472588 0.583449 0.062 Uiso 1 1 calc R U . . .
C105 C 0.4022(2) 0.5109(2) 0.5626(2) 0.0672(14) Uani 1 1 d . . . . .
H10H H 0.413540 0.549426 0.572389 0.081 Uiso 1 1 calc R U . . .
H10I H 0.366546 0.506097 0.569449 0.081 Uiso 1 1 calc R U . . .
H10J H 0.406118 0.505740 0.527566 0.081 Uiso 1 1 calc R U . . .
C106 C 0.4805(6) 0.1870(7) 0.6370(6) 0.046(4) Uani 0.555(13) 1 d D . P B 1
C107 C 0.4640(4) 0.1642(4) 0.6812(4) 0.057(3) Uani 0.555(13) 1 d D . P B 1
C108 C 0.4534(5) 0.1050(4) 0.6809(6) 0.081(4) Uani 0.555(13) 1 d D . P B 1
H108 H 0.442346 0.086992 0.709380 0.097 Uiso 0.555(13) 1 calc R U P B 1
C109 C 0.4592(7) 0.0731(7) 0.6390(6) 0.091(5) Uani 0.555(13) 1 d D . P B 1
H109 H 0.452547 0.033049 0.638834 0.109 Uiso 0.555(13) 1 calc R U P B 1
C110 C 0.4748(10) 0.1002(8) 0.5966(9) 0.068(5) Uani 0.555(13) 1 d D . P B 1
H110 H 0.476818 0.077123 0.568294 0.082 Uiso 0.555(13) 1 calc R U P B 1
C111 C 0.4877(9) 0.1580(8) 0.5925(5) 0.042(4) Uani 0.555(13) 1 d D . P B 1
C112 C 0.4553(4) 0.1994(6) 0.7259(4) 0.058(3) Uani 0.555(13) 1 d D . P B 1
H11A H 0.479827 0.231528 0.728269 0.069 Uiso 0.555(13) 1 calc R U P B 1
H11B H 0.460932 0.175410 0.755526 0.069 Uiso 0.555(13) 1 calc R U P B 1
C113 C 0.4018(3) 0.2229(4) 0.7234(3) 0.061(3) Uani 0.555(13) 1 d D . P B 1
H11C H 0.398333 0.252467 0.698043 0.092 Uiso 0.555(13) 1 calc R U P B 1
H11D H 0.394546 0.239525 0.754991 0.092 Uiso 0.555(13) 1 calc R U P B 1
H11E H 0.377761 0.191772 0.715390 0.092 Uiso 0.555(13) 1 calc R U P B 1
C06A C 0.4781(8) 0.1886(13) 0.6270(8) 0.060(7) Uani 0.445(13) 1 d D . P B 2
C07A C 0.4449(5) 0.1654(5) 0.6604(5) 0.056(3) Uani 0.445(13) 1 d D . P B 2
C08A C 0.4307(6) 0.1082(5) 0.6560(6) 0.070(4) Uani 0.445(13) 1 d D . P B 2
H08A H 0.410067 0.091885 0.679578 0.084 Uiso 0.445(13) 1 calc R U P B 2
C09A C 0.4458(9) 0.0744(9) 0.6179(7) 0.080(6) Uani 0.445(13) 1 d D . P B 2
H09A H 0.432099 0.036928 0.613985 0.096 Uiso 0.445(13) 1 calc R U P B 2
C10A C 0.4804(15) 0.0935(12) 0.5854(13) 0.090(9) Uani 0.445(13) 1 d D . P B 2
H10K H 0.493033 0.070113 0.560629 0.109 Uiso 0.445(13) 1 calc R U P B 2
C11A C 0.4945(14) 0.1498(12) 0.5927(9) 0.073(10) Uani 0.445(13) 1 d D . P B 2
C12A C 0.4264(5) 0.1999(6) 0.7020(5) 0.063(4) Uani 0.445(13) 1 d D . P B 2
H12I H 0.395950 0.181218 0.714132 0.076 Uiso 0.445(13) 1 calc R U P B 2
H12J H 0.416432 0.238491 0.690028 0.076 Uiso 0.445(13) 1 calc R U P B 2
C13A C 0.4665(9) 0.2058(12) 0.7441(7) 0.095(7) Uani 0.445(13) 1 d D . P B 2
H13N H 0.478565 0.167697 0.754278 0.143 Uiso 0.445(13) 1 calc R U P B 2
H13O H 0.451650 0.224956 0.771643 0.143 Uiso 0.445(13) 1 calc R U P B 2
H13P H 0.494909 0.228531 0.733410 0.143 Uiso 0.445(13) 1 calc R U P B 2
C114 C 0.5154(2) 0.1797(2) 0.54992(19) 0.0720(16) Uani 1 1 d D . . . .
H11F H 0.526046 0.219574 0.557275 0.086 Uiso 1 1 calc R U . B 1
H11G H 0.490904 0.181153 0.521154 0.086 Uiso 1 1 calc R U . B 1
C115 C 0.5617(3) 0.1467(4) 0.5353(3) 0.107(2) Uani 1 1 d . . . . .
H11H H 0.551852 0.107414 0.526483 0.128 Uiso 1 1 calc R U . . .
H11I H 0.587144 0.145942 0.562838 0.128 Uiso 1 1 calc R U . . .
H11J H 0.575924 0.165511 0.507324 0.128 Uiso 1 1 calc R U . . .
C121 C 0.1746(2) 0.3479(3) 0.81119(19) 0.0759(17) Uani 1 1 d . . . . .
H12C H 0.138391 0.340891 0.814167 0.091 Uiso 1 1 calc R U . . .
H12D H 0.179131 0.384396 0.794267 0.091 Uiso 1 1 calc R U . . .
H12E H 0.191844 0.349688 0.843810 0.091 Uiso 1 1 calc R U . . .
C122 C 0.19692(19) 0.2999(2) 0.78240(16) 0.0565(12) Uani 1 1 d . . . . .
C123 C 0.1939(2) 0.2449(2) 0.80273(18) 0.0645(14) Uani 1 1 d . . . . .
H123 H 0.169136 0.240371 0.826116 0.077 Uiso 1 1 calc R U . . .
C124 C 0.22166(19) 0.1964(2) 0.79371(16) 0.0578(12) Uani 1 1 d . . . . .
C125 C 0.2142(2) 0.1446(3) 0.8263(2) 0.0803(18) Uani 1 1 d . . . . .
H12F H 0.186093 0.152075 0.847182 0.096 Uiso 1 1 calc R U . . .
H12G H 0.245240 0.137661 0.846748 0.096 Uiso 1 1 calc R U . . .
H12H H 0.206309 0.110908 0.805966 0.096 Uiso 1 1 calc R U . . .
C126 C 0.22451(18) 0.36777(19) 0.72318(15) 0.0473(10) Uani 1 1 d . . . . .
C127 C 0.18326(18) 0.39489(19) 0.69827(15) 0.0497(11) Uani 1 1 d . . . . .
C128 C 0.1926(2) 0.4478(2) 0.67679(16) 0.0568(12) Uani 1 1 d . . . . .
H128 H 0.165238 0.467894 0.660627 0.068 Uiso 1 1 calc R U . . .
C129 C 0.2399(2) 0.4714(2) 0.67830(18) 0.0628(13) Uani 1 1 d . . . . .
H129 H 0.244899 0.507164 0.662807 0.075 Uiso 1 1 calc R U . . .
C130 C 0.2802(2) 0.4441(2) 0.70193(18) 0.0616(13) Uani 1 1 d . . . . .
H130 H 0.312978 0.460717 0.702439 0.074 Uiso 1 1 calc R U . . .
C131 C 0.27292(19) 0.3912(2) 0.72552(16) 0.0525(11) Uani 1 1 d . . . . .
C132 C 0.13208(18) 0.3659(2) 0.69305(18) 0.0583(12) Uani 1 1 d . . . . .
H13D H 0.118510 0.363068 0.725808 0.070 Uiso 1 1 calc R U . . .
H13E H 0.136952 0.326343 0.681127 0.070 Uiso 1 1 calc R U . . .
C133 C 0.0929(2) 0.3951(3) 0.6591(2) 0.0690(14) Uani 1 1 d . . . . .
H13F H 0.105687 0.398221 0.626483 0.083 Uiso 1 1 calc R U . . .
H13G H 0.085918 0.433454 0.671612 0.083 Uiso 1 1 calc R U . . .
H13H H 0.061551 0.372503 0.657383 0.083 Uiso 1 1 calc R U . . .
C134 C 0.3174(2) 0.3621(2) 0.75125(19) 0.0629(13) Uani 1 1 d . . . . .
H13I H 0.349025 0.378488 0.739457 0.075 Uiso 1 1 calc R U . . .
H13J H 0.316626 0.320900 0.742840 0.075 Uiso 1 1 calc R U . . .
C135 C 0.3183(2) 0.3685(3) 0.8069(2) 0.0787(17) Uani 1 1 d . . . . .
H13K H 0.286016 0.355372 0.818552 0.094 Uiso 1 1 calc R U . . .
H13L H 0.323559 0.408887 0.815733 0.094 Uiso 1 1 calc R U . . .
H13M H 0.346022 0.345472 0.821998 0.094 Uiso 1 1 calc R U . . .
C136 C 0.29133(18) 0.1464(2) 0.76304(17) 0.0552(12) Uani 1 1 d . . . . .
C137 C 0.2889(2) 0.0994(2) 0.73182(19) 0.0593(13) Uani 1 1 d . . . . .
C138 C 0.3272(2) 0.0580(2) 0.7381(2) 0.0752(17) Uani 1 1 d . . . . .
H138 H 0.326481 0.025414 0.717348 0.090 Uiso 1 1 calc R U . . .
C139 C 0.3657(2) 0.0637(3) 0.7738(3) 0.084(2) Uani 1 1 d . . . . .
H139 H 0.391068 0.034955 0.777561 0.101 Uiso 1 1 calc R U . . .
C140 C 0.3679(2) 0.1106(3) 0.8040(3) 0.0839(19) Uani 1 1 d . . . . .
H140 H 0.394782 0.114084 0.828385 0.101 Uiso 1 1 calc R U . . .
C141 C 0.3314(2) 0.1528(3) 0.7993(2) 0.0720(15) Uani 1 1 d . . . . .
C142 C 0.2469(2) 0.0915(2) 0.69304(19) 0.0640(13) Uani 1 1 d . . . . .
H14C H 0.262032 0.084753 0.661410 0.077 Uiso 1 1 calc R U . . .
H14D H 0.227073 0.127440 0.690034 0.077 Uiso 1 1 calc R U . . .
C143 C 0.2110(2) 0.0425(3) 0.7024(2) 0.0776(16) Uani 1 1 d . . . . .
H14E H 0.192180 0.051280 0.731187 0.093 Uiso 1 1 calc R U . . .
H14F H 0.230481 0.007208 0.708149 0.093 Uiso 1 1 calc R U . . .
H14G H 0.187181 0.037524 0.673948 0.093 Uiso 1 1 calc R U . . .
C144 C 0.3341(3) 0.2058(3) 0.8313(3) 0.096(2) Uani 1 1 d . . . . .
H14H H 0.331676 0.239774 0.809653 0.115 Uiso 1 1 calc R U . . .
H14I H 0.303928 0.206037 0.850929 0.115 Uiso 1 1 calc R U . . .
C145 C 0.3797(3) 0.2126(4) 0.8651(3) 0.117(3) Uani 1 1 d . . . . .
H14J H 0.410246 0.210322 0.846605 0.140 Uiso 1 1 calc R U . . .
H14K H 0.380505 0.181983 0.889616 0.140 Uiso 1 1 calc R U . . .
H14L H 0.378589 0.249845 0.881419 0.140 Uiso 1 1 calc R U . . .
C151 C 0.00880(18) 0.0496(2) 0.6360(2) 0.0638(13) Uani 1 1 d . . . . .
H15D H -0.017020 0.069284 0.615073 0.077 Uiso 1 1 calc R U . . .
H15E H 0.015635 0.071591 0.666102 0.077 Uiso 1 1 calc R U . . .
H15F H -0.003445 0.011306 0.644130 0.077 Uiso 1 1 calc R U . . .
C152 C 0.05739(17) 0.0441(2) 0.60915(18) 0.0518(11) Uani 1 1 d . . . . .
C153 C 0.07606(17) -0.01106(19) 0.60243(17) 0.0503(11) Uani 1 1 d . . . . .
H153 H 0.059393 -0.040534 0.619148 0.060 Uiso 1 1 calc R U . . .
C154 C 0.11584(16) -0.02943(18) 0.57462(15) 0.0446(9) Uani 1 1 d . . . . .
C155 C 0.1220(2) -0.09313(19) 0.56791(18) 0.0560(12) Uani 1 1 d . . . . .
H15G H 0.157182 -0.104018 0.576844 0.067 Uiso 1 1 calc R U . . .
H15H H 0.113650 -0.103199 0.533687 0.067 Uiso 1 1 calc R U . . .
H15I H 0.099299 -0.113567 0.588833 0.067 Uiso 1 1 calc R U . . .
C156 C 0.05442(17) 0.1466(2) 0.59902(19) 0.0538(11) Uani 1 1 d . . . . .
C157 C 0.02356(19) 0.1666(2) 0.5593(2) 0.0650(14) Uani 1 1 d . . . . .
C158 C 0.0036(2) 0.2219(3) 0.5630(3) 0.0776(17) Uani 1 1 d . . . . .
H158 H -0.017640 0.236753 0.536771 0.093 Uiso 1 1 calc R U . . .
C159 C 0.0141(2) 0.2551(3) 0.6034(3) 0.0780(17) Uani 1 1 d . . . . .
H159 H -0.000025 0.292416 0.604870 0.094 Uiso 1 1 calc R U . . .
C160 C 0.0447(2) 0.2352(2) 0.6417(2) 0.0724(15) Uani 1 1 d . . . . .
H160 H 0.051851 0.259229 0.669273 0.087 Uiso 1 1 calc R U . . .
C161 C 0.06581(19) 0.1799(2) 0.64107(18) 0.0622(13) Uani 1 1 d D . . . .
C162 C 0.0129(3) 0.1311(3) 0.5146(3) 0.091(2) Uani 1 1 d . . . . .
H16A H 0.041511 0.104029 0.512061 0.109 Uiso 1 1 calc R U . . .
H16B H -0.017666 0.107877 0.519529 0.109 Uiso 1 1 calc R U . . .
C163 C 0.0050(2) 0.1610(3) 0.4666(2) 0.0880(19) Uani 1 1 d . . . . .
H16C H 0.033895 0.186145 0.461648 0.106 Uiso 1 1 calc R U . . .
H16D H -0.026100 0.183884 0.466407 0.106 Uiso 1 1 calc R U . . .
H16E H 0.001924 0.132575 0.440297 0.106 Uiso 1 1 calc R U . . .
C164 C 0.1007(2) 0.1581(3) 0.6808(2) 0.0847(18) Uani 1 1 d D . . . .
H16F H 0.135093 0.173163 0.676080 0.102 Uiso 0.65(3) 1 calc R U P C 1
H16G H 0.102366 0.115808 0.678142 0.102 Uiso 0.65(3) 1 calc R U P C 1
H16H H 0.085228 0.123692 0.694885 0.102 Uiso 0.35(3) 1 calc R U P C 2
H16I H 0.132385 0.145620 0.666416 0.102 Uiso 0.35(3) 1 calc R U P C 2
C165 C 0.0869(10) 0.1730(8) 0.7308(3) 0.156(11) Uani 0.65(3) 1 d D . P C 1
H16J H 0.085053 0.214774 0.733953 0.234 Uiso 0.65(3) 1 calc R U P C 1
H16K H 0.112608 0.157968 0.754648 0.234 Uiso 0.65(3) 1 calc R U P C 1
H16L H 0.053878 0.156222 0.736754 0.234 Uiso 0.65(3) 1 calc R U P C 1
C16A C 0.1141(8) 0.1979(9) 0.7205(6) 0.089(8) Uani 0.35(3) 1 d D . P C 2
H16M H 0.125185 0.234284 0.706921 0.134 Uiso 0.35(3) 1 calc R U P C 2
H16N H 0.141638 0.181599 0.741691 0.134 Uiso 0.35(3) 1 calc R U P C 2
H16O H 0.084485 0.204472 0.739559 0.134 Uiso 0.35(3) 1 calc R U P C 2
C166 C 0.18171(18) -0.01684(17) 0.51900(16) 0.0463(10) Uani 1 1 d . . . . .
C167 C 0.1634(2) -0.0250(2) 0.46983(18) 0.0594(12) Uani 1 1 d . . . . .
C168 C 0.1987(3) -0.0412(2) 0.4365(2) 0.0765(17) Uani 1 1 d . . . . .
H168 H 0.187636 -0.047151 0.403342 0.092 Uiso 1 1 calc R U . . .
C169 C 0.2490(3) -0.0486(3) 0.4505(2) 0.0791(17) Uani 1 1 d . . . . .
H169 H 0.272211 -0.059235 0.427018 0.095 Uiso 1 1 calc R U . . .
C170 C 0.2657(2) -0.0407(2) 0.4983(2) 0.0674(14) Uani 1 1 d . . . . .
H170 H 0.300548 -0.045881 0.507687 0.081 Uiso 1 1 calc R U . . .
C171 C 0.23223(18) -0.02536(17) 0.53334(17) 0.0486(10) Uani 1 1 d . . . . .
C172 C 0.1095(2) -0.0149(2) 0.45285(19) 0.0686(15) Uani 1 1 d . . . . .
H17A H 0.088454 -0.015370 0.481474 0.082 Uiso 1 1 calc R U . . .
H17B H 0.098010 -0.046671 0.431011 0.082 Uiso 1 1 calc R U . . .
C173 C 0.1012(3) 0.0407(3) 0.4262(3) 0.0881(19) Uani 1 1 d . . . . .
H17C H 0.117899 0.039377 0.395319 0.106 Uiso 1 1 calc R U . . .
H17D H 0.115473 0.072147 0.446363 0.106 Uiso 1 1 calc R U . . .
H17E H 0.064778 0.046993 0.419587 0.106 Uiso 1 1 calc R U . . .
C174 C 0.24994(18) -0.0178(2) 0.58666(18) 0.0538(11) Uani 1 1 d . . . . .
H17F H 0.239470 0.020775 0.597201 0.065 Uiso 1 1 calc R U . . .
H17G H 0.231948 -0.046127 0.606134 0.065 Uiso 1 1 calc R U . . .
C175 C 0.3063(2) -0.0241(3) 0.5990(2) 0.0818(17) Uani 1 1 d . . . . .
H17H H 0.324649 0.005577 0.582074 0.098 Uiso 1 1 calc R U . . .
H17I H 0.317480 -0.062001 0.588656 0.098 Uiso 1 1 calc R U . . .
H17J H 0.313180 -0.020064 0.634366 0.098 Uiso 1 1 calc R U . . .
C181 C 0.21360(14) 0.36187(15) 0.40933(12) 0.0326(8) Uani 1 1 d . . . . .
C182 C 0.24103(14) 0.40020(14) 0.44318(13) 0.0317(7) Uani 1 1 d . . . . .
C183 C 0.21210(14) 0.40574(15) 0.48624(13) 0.0330(8) Uani 1 1 d . . . . .
C184 C 0.16704(13) 0.37056(15) 0.47919(13) 0.0322(8) Uani 1 1 d . . . . .
C185 C 0.16864(13) 0.34241(16) 0.43233(13) 0.0342(8) Uani 1 1 d . . . . .
C186 C 0.24121(14) 0.32192(15) 0.38207(12) 0.0325(8) Uani 1 1 d . . . . .
C187 C 0.29560(14) 0.32040(15) 0.38786(12) 0.0315(7) Uani 1 1 d . . . . .
C188 C 0.32236(14) 0.35878(15) 0.42006(13) 0.0319(7) Uani 1 1 d . . . . .
C189 C 0.29482(14) 0.39931(14) 0.44842(13) 0.0312(7) Uani 1 1 d . . . . .
C190 C 0.31984(14) 0.40380(14) 0.49596(14) 0.0326(8) Uani 1 1 d . . . . .
C191 C 0.29129(14) 0.40949(14) 0.53788(13) 0.0326(8) Uani 1 1 d . . . . .
C192 C 0.23711(14) 0.41095(14) 0.53325(13) 0.0330(8) Uani 1 1 d . . . . .
C193 C 0.21759(14) 0.38045(15) 0.57345(13) 0.0328(8) Uani 1 1 d . . . . .
C194 C 0.17337(13) 0.34607(16) 0.56637(13) 0.0329(8) Uani 1 1 d . . . . .
C195 C 0.14769(13) 0.34090(15) 0.51939(13) 0.0332(8) Uani 1 1 d . . . . .
C196 C 0.12973(13) 0.28276(16) 0.51269(14) 0.0337(8) Uani 1 1 d . . . . .
C197 C 0.13138(13) 0.25582(17) 0.46672(14) 0.0349(8) Uani 1 1 d . . . . .
C198 C 0.15023(13) 0.28611(16) 0.42593(13) 0.0340(8) Uani 1 1 d . . . . .
C199 C 0.17796(14) 0.24560(16) 0.39823(13) 0.0344(8) Uani 1 1 d . . . . .
C200 C 0.22315(14) 0.26369(16) 0.37743(12) 0.0327(8) Uani 1 1 d . . . . .
C201 C 0.31189(14) 0.26108(16) 0.38360(12) 0.0325(8) Uani 1 1 d . . . . .
C202 C 0.35475(14) 0.24095(16) 0.41418(13) 0.0333(8) Uani 1 1 d . . . . .
C203 C 0.37941(13) 0.28039(16) 0.44834(13) 0.0323(7) Uani 1 1 d . . . . .
C204 C 0.36448(13) 0.33865(15) 0.45081(13) 0.0316(7) Uani 1 1 d . . . . .
C205 C 0.36342(13) 0.36657(15) 0.49722(13) 0.0318(7) Uani 1 1 d . . . . .
C206 C 0.37713(13) 0.33545(15) 0.54081(13) 0.0316(7) Uani 1 1 d . . . . .
C207 C 0.34805(13) 0.34136(15) 0.58331(13) 0.0333(8) Uani 1 1 d . . . . .
C208 C 0.30592(14) 0.37921(15) 0.58210(13) 0.0324(8) Uani 1 1 d . . . . .
C209 C 0.26001(14) 0.36083(15) 0.60383(12) 0.0317(8) Uani 1 1 d . . . . .
C210 C 0.25823(14) 0.30599(16) 0.62590(12) 0.0324(8) Uani 1 1 d . . . . .
C211 C 0.21323(13) 0.27108(15) 0.61911(12) 0.0308(7) Uani 1 1 d . . . . .
C212 C 0.17106(13) 0.29069(16) 0.58983(13) 0.0323(8) Uani 1 1 d . . . . .
C213 C 0.14394(13) 0.25222(16) 0.55662(13) 0.0336(8) Uani 1 1 d . . . . .
C214 C 0.16061(13) 0.19467(16) 0.55366(13) 0.0337(8) Uani 1 1 d . . . . .
C215 C 0.16177(14) 0.16673(16) 0.50683(14) 0.0353(8) Uani 1 1 d . . . . .
C216 C 0.14729(13) 0.19686(16) 0.46320(14) 0.0348(8) Uani 1 1 d . . . . .
C217 C 0.17638(14) 0.19037(16) 0.42133(13) 0.0344(8) Uani 1 1 d . . . . .
C218 C 0.21954(15) 0.15400(15) 0.42293(13) 0.0348(8) Uani 1 1 d . . . . .
C219 C 0.26492(14) 0.17117(15) 0.40152(13) 0.0343(8) Uani 1 1 d . . . . .
C220 C 0.26712(15) 0.22592(16) 0.37906(13) 0.0352(8) Uani 1 1 d . . . . .
C221 C 0.30773(14) 0.15091(15) 0.43115(14) 0.0344(8) Uani 1 1 d . . . . .
C222 C 0.35158(13) 0.18587(15) 0.43839(13) 0.0328(8) Uani 1 1 d . . . . .
C223 C 0.37682(13) 0.19106(15) 0.48623(14) 0.0333(8) Uani 1 1 d . . . . .
C224 C 0.39510(13) 0.24880(16) 0.49199(13) 0.0322(8) Uani 1 1 d . . . . .
C225 C 0.39346(13) 0.27672(16) 0.53870(13) 0.0318(7) Uani 1 1 d . . . . .
C226 C 0.37338(13) 0.24599(15) 0.57850(13) 0.0314(7) Uani 1 1 d . . . . .
C227 C 0.34727(13) 0.28684(15) 0.60840(13) 0.0317(7) Uani 1 1 d . . . . .
C228 C 0.30153(13) 0.26887(15) 0.62984(12) 0.0305(7) Uani 1 1 d . . . . .
C229 C 0.28377(13) 0.21070(15) 0.62265(12) 0.0307(7) Uani 1 1 d . . . . .
C230 C 0.22914(13) 0.21188(15) 0.61796(12) 0.0317(7) Uani 1 1 d . . . . .
C231 C 0.20220(13) 0.17313(15) 0.58457(13) 0.0330(8) Uani 1 1 d . . . . .
C232 C 0.23087(14) 0.13382(15) 0.55622(14) 0.0337(8) Uani 1 1 d . . . . .
C233 C 0.20575(14) 0.12930(15) 0.50834(14) 0.0345(8) Uani 1 1 d . . . . .
C234 C 0.23396(14) 0.12258(14) 0.46644(13) 0.0338(8) Uani 1 1 d . . . . .
C235 C 0.28844(15) 0.12111(14) 0.47176(13) 0.0341(8) Uani 1 1 d . . . . .
C236 C 0.31333(14) 0.12583(15) 0.51931(14) 0.0346(8) Uani 1 1 d . . . . .
C237 C 0.35817(13) 0.16061(15) 0.52674(13) 0.0330(8) Uani 1 1 d . . . . .
C238 C 0.35653(13) 0.18832(15) 0.57325(13) 0.0327(8) Uani 1 1 d . . . . .
C239 C 0.31132(13) 0.17037(15) 0.59523(13) 0.0314(7) Uani 1 1 d . . . . .
C240 C 0.28462(14) 0.13149(14) 0.56208(13) 0.0319(7) Uani 1 1 d . . . . .

loop_
_atom_site_aniso_label
_atom_site_aniso_U_11
_atom_site_aniso_U_22
_atom_site_aniso_U_33
_atom_site_aniso_U_23
_atom_site_aniso_U_13
_atom_site_aniso_U_12
Mg1 0.0441(7) 0.0391(7) 0.0485(8) 0.0100(6) -0.0001(6) 0.0097(6)
Mg2 0.0535(8) 0.0381(7) 0.0248(6) -0.0004(5) 0.0049(5) -0.0064(6)
Mg3 0.0394(7) 0.0404(7) 0.0541(8) -0.0017(6) 0.0169(6) 0.0065(6)
Mg4 0.0349(6) 0.0377(7) 0.0436(7) -0.0059(6) -0.0019(5) -0.0028(5)
Mg5 0.0496(8) 0.0432(7) 0.0287(6) 0.0035(5) 0.0085(5) 0.0047(6)
Mg6 0.0451(7) 0.0356(7) 0.0504(8) 0.0034(6) 0.0133(6) -0.0091(6)
N1 0.054(2) 0.0427(19) 0.0432(19) 0.0093(15) 0.0017(16) 0.0121(16)
N2 0.045(2) 0.052(2) 0.055(2) 0.0139(17) 0.0006(16) 0.0098(17)
N3 0.057(2) 0.0408(18) 0.0276(16) -0.0003(13) 0.0051(14) -0.0086(16)
N4 0.051(2) 0.0383(18) 0.0333(17) -0.0022(14) 0.0036(14) -0.0063(15)
N5 0.0461(19) 0.0430(19) 0.055(2) 0.0038(16) 0.0197(16) 0.0028(15)
N6 0.045(2) 0.0432(19) 0.060(2) -0.0050(17) 0.0174(17) 0.0070(15)
N7 0.0409(18) 0.0411(18) 0.0379(17) -0.0035(14) 0.0017(14) -0.0064(14)
N8 0.0407(18) 0.0412(19) 0.047(2) 0.0005(15) 0.0033(15) -0.0004(15)
N9 0.052(2) 0.052(2) 0.0324(17) -0.0003(15) 0.0103(15) 0.0072(16)
N10 0.059(2) 0.052(2) 0.0328(18) 0.0084(15) 0.0106(15) 0.0061(17)
N11 0.0449(19) 0.0420(19) 0.062(2) 0.0094(17) 0.0131(17) -0.0050(15)
N12 0.049(2) 0.0397(18) 0.0446(19) 0.0014(15) 0.0107(15) -0.0112(15)
C1 0.093(4) 0.043(3) 0.069(3) 0.011(2) -0.008(3) 0.019(3)
C2 0.064(3) 0.042(2) 0.048(2) 0.0080(19) 0.006(2) 0.019(2)
C3 0.061(3) 0.057(3) 0.050(3) 0.017(2) 0.000(2) 0.024(2)
C4 0.049(2) 0.064(3) 0.048(2) 0.018(2) 0.0048(19) 0.021(2)
C5 0.054(3) 0.079(4) 0.071(3) 0.018(3) -0.005(2) 0.018(3)
C6 0.063(3) 0.036(2) 0.043(2) 0.0046(18) -0.001(2) 0.0126(19)
C7 0.068(3) 0.033(2) 0.045(2) 0.0020(18) 0.007(2) 0.0035(19)
C8 0.071(3) 0.057(3) 0.055(3) -0.008(2) 0.002(2) 0.001(2)
C9 0.083(4) 0.087(4) 0.054(3) -0.022(3) -0.007(3) 0.011(3)
C10 0.089(4) 0.084(4) 0.047(3) -0.015(3) 0.006(3) 0.017(3)
C11 0.071(3) 0.057(3) 0.048(3) 0.005(2) 0.009(2) 0.023(2)
C12 0.064(3) 0.039(2) 0.047(2) 0.0042(19) 0.006(2) -0.004(2)
C13 0.067(3) 0.073(3) 0.061(3) -0.004(3) 0.014(3) -0.012(3)
C14 0.073(3) 0.078(4) 0.057(3) 0.004(3) 0.012(3) 0.030(3)
C15 0.083(4) 0.142(7) 0.094(5) 0.048(5) 0.022(4) 0.019(4)
C16 0.043(2) 0.061(3) 0.062(3) 0.016(2) -0.012(2) 0.008(2)
C17 0.084(4) 0.073(4) 0.063(3) 0.008(3) -0.011(3) 0.005(3)
C18 0.114(5) 0.071(4) 0.088(5) -0.003(4) -0.036(4) 0.002(4)
C19 0.085(5) 0.075(4) 0.121(6) 0.016(4) -0.038(4) -0.022(4)
C20 0.058(3) 0.088(5) 0.105(5) 0.022(4) -0.011(3) -0.011(3)
C21 0.040(2) 0.069(3) 0.086(4) 0.026(3) -0.004(2) 0.001(2)
C22 0.167(8) 0.091(5) 0.096(5) 0.005(4) 0.045(5) 0.031(5)
C23 0.116(7) 0.141(8) 0.140(8) -0.010(6) 0.032(6) 0.010(6)
C24 0.066(3) 0.095(4) 0.078(4) 0.030(3) 0.020(3) 0.022(3)
C25 0.076(4) 0.123(6) 0.111(6) 0.044(5) 0.037(4) 0.030(4)
C31 0.096(4) 0.066(3) 0.039(2) 0.016(2) -0.006(2) -0.013(3)
C32 0.057(3) 0.049(2) 0.034(2) 0.0034(18) 0.0054(18) -0.003(2)
C33 0.059(3) 0.055(3) 0.030(2) 0.0015(18) -0.0015(18) -0.006(2)
C34 0.050(2) 0.052(2) 0.031(2) -0.0051(18) 0.0020(17) -0.0068(19)
C35 0.068(3) 0.060(3) 0.036(2) -0.011(2) -0.002(2) -0.010(2)
C36 0.070(3) 0.047(2) 0.032(2) 0.0048(18) 0.0016(19) -0.014(2)
C37 0.071(3) 0.061(3) 0.051(3) 0.001(2) 0.013(2) -0.020(2)
C38 0.079(4) 0.073(4) 0.071(4) 0.003(3) 0.016(3) -0.026(3)
C39 0.106(5) 0.070(4) 0.056(3) 0.004(3) 0.002(3) -0.042(3)
C40 0.105(4) 0.048(3) 0.046(3) 0.000(2) -0.002(3) -0.020(3)
C41 0.089(4) 0.043(2) 0.033(2) 0.0048(18) 0.000(2) -0.008(2)
C42 0.085(4) 0.074(4) 0.081(4) -0.020(3) 0.036(3) -0.018(3)
C43 0.159(8) 0.137(8) 0.172(9) -0.057(7) 0.112(8) -0.042(7)
C44 0.102(4) 0.042(2) 0.045(3) 0.003(2) 0.011(3) 0.002(3)
C45 0.115(5) 0.067(4) 0.069(4) 0.022(3) 0.003(3) 0.008(3)
C46 0.069(3) 0.042(2) 0.0282(19) -0.0096(17) 0.0014(18) -0.008(2)
C47 0.074(3) 0.042(2) 0.034(2) -0.0116(18) 0.001(2) 0.004(2)
C48 0.099(4) 0.047(3) 0.050(3) -0.014(2) 0.006(3) 0.015(3)
C49 0.122(5) 0.035(2) 0.048(3) -0.006(2) 0.014(3) 0.000(3)
C50 0.100(4) 0.046(3) 0.039(2) -0.010(2) 0.010(2) -0.021(3)
C51 0.073(3) 0.042(2) 0.034(2) -0.0049(18) 0.000(2) -0.016(2)
C52 0.062(3) 0.059(3) 0.062(3) -0.011(2) 0.005(2) 0.009(2)
C53 0.077(4) 0.099(5) 0.070(4) -0.016(3) 0.020(3) 0.001(3)
C54 0.061(3) 0.078(3) 0.047(3) 0.000(2) -0.005(2) -0.021(3)
C55 0.074(4) 0.090(4) 0.063(3) -0.004(3) 0.000(3) -0.030(3)
C61 0.045(3) 0.067(3) 0.096(4) 0.002(3) 0.024(3) -0.006(2)
C62 0.045(2) 0.051(3) 0.055(3) 0.001(2) 0.015(2) 0.001(2)
C63 0.040(2) 0.060(3) 0.067(3) -0.001(2) 0.015(2) 0.010(2)
C64 0.050(3) 0.054(3) 0.059(3) -0.001(2) 0.018(2) 0.015(2)
C65 0.054(3) 0.060(3) 0.095(4) -0.011(3) 0.016(3) 0.017(2)
C66 0.041(2) 0.046(2) 0.066(3) 0.012(2) 0.020(2) 0.0013(19)
C67 0.041(2) 0.042(2) 0.068(3) 0.000(2) 0.018(2) -0.0086(18)
C68 0.051(3) 0.042(2) 0.084(4) 0.003(2) 0.021(2) -0.009(2)
C69 0.055(3) 0.043(3) 0.103(4) 0.007(3) 0.017(3) -0.002(2)
C70 0.079(4) 0.054(3) 0.085(4) 0.023(3) 0.002(3) 0.004(3)
C71 0.089(4) 0.055(3) 0.067(3) 0.013(2) 0.009(3) 0.002(3)
C72 0.061(3) 0.053(3) 0.070(3) 0.009(2) 0.014(2) -0.013(2)
C73 0.101(5) 0.100(5) 0.065(4) 0.012(3) 0.002(3) -0.028(4)
C74 0.082(9) 0.078(7) 0.068(6) 0.017(4) 0.005(6) -0.006(7)
C75 0.127(10) 0.153(12) 0.070(7) 0.008(7) 0.032(6) 0.001(8)
C74A 0.055(12) 0.059(10) 0.051(11) 0.006(8) 0.005(9) -0.009(10)
C75A 0.063(11) 0.076(12) 0.056(10) 0.005(9) 0.012(8) -0.008(9)
C76 0.047(2) 0.048(3) 0.068(3) -0.011(2) 0.016(2) 0.010(2)
C77 0.053(3) 0.044(3) 0.088(4) -0.009(2) 0.014(3) 0.010(2)
C78 0.076(4) 0.047(3) 0.105(5) -0.013(3) 0.010(3) 0.000(3)
C79 0.085(4) 0.064(4) 0.117(6) -0.035(4) 0.000(4) 0.006(3)
C80 0.089(4) 0.082(4) 0.082(4) -0.031(4) 0.009(3) 0.008(4)
C81 0.067(3) 0.066(3) 0.067(3) -0.015(3) 0.017(3) 0.008(3)
C82 0.070(3) 0.044(3) 0.087(4) 0.006(3) 0.016(3) 0.010(2)
C83 0.098(5) 0.046(3) 0.116(5) 0.000(3) 0.039(4) 0.003(3)
C84 0.097(5) 0.091(4) 0.069(4) -0.009(3) 0.033(3) -0.001(4)
C85 0.202(11) 0.157(9) 0.122(8) -0.025(7) 0.093(8) -0.023(8)
C91 0.048(2) 0.057(3) 0.060(3) -0.010(2) 0.001(2) -0.014(2)
C92 0.039(2) 0.051(2) 0.041(2) -0.0040(18) 0.0003(17) -0.0103(18)
C93 0.034(2) 0.063(3) 0.051(3) -0.005(2) -0.0036(18) -0.0045(19)
C94 0.041(2) 0.057(3) 0.043(2) 0.0025(19) 0.0005(18) -0.0007(19)
C95 0.050(3) 0.077(4) 0.090(4) 0.000(3) -0.006(3) 0.016(3)
C96 0.040(2) 0.041(2) 0.049(2) -0.0078(18) -0.0002(18) -0.0072(17)
C97 0.048(2) 0.055(3) 0.051(3) -0.013(2) 0.0022(19) -0.004(2)
C98 0.070(3) 0.062(3) 0.058(3) -0.019(2) 0.008(2) -0.001(3)
C99 0.071(3) 0.054(3) 0.073(4) -0.022(3) 0.005(3) 0.000(2)
C100 0.062(3) 0.042(2) 0.077(4) -0.007(2) 0.003(2) 0.000(2)
C101 0.048(2) 0.039(2) 0.056(3) -0.0060(19) 0.001(2) -0.0122(18)
C102 0.063(3) 0.068(3) 0.042(2) -0.005(2) 0.004(2) 0.004(2)
C103 0.081(4) 0.101(5) 0.052(3) -0.007(3) 0.006(3) 0.023(3)
C104 0.057(3) 0.038(2) 0.060(3) 0.004(2) -0.001(2) -0.009(2)
C105 0.079(4) 0.049(3) 0.073(3) 0.010(2) -0.002(3) -0.003(3)
C106 0.050(9) 0.028(6) 0.061(6) -0.008(5) 0.002(5) 0.003(5)
C107 0.058(6) 0.050(4) 0.064(6) 0.011(4) 0.002(5) 0.007(4)
C108 0.090(9) 0.051(5) 0.103(9) 0.012(5) 0.026(8) 0.000(6)
C109 0.103(13) 0.043(6) 0.128(12) -0.008(7) 0.022(10) -0.014(8)
C110 0.066(8) 0.029(7) 0.112(11) -0.021(6) 0.020(8) 0.004(6)
C111 0.036(7) 0.024(5) 0.065(7) -0.008(4) -0.010(5) 0.017(6)
C112 0.054(7) 0.058(6) 0.062(8) 0.018(5) 0.011(7) 0.001(5)
C113 0.060(5) 0.078(7) 0.047(5) 0.012(4) 0.014(4) 0.010(5)
C06A 0.034(9) 0.067(14) 0.078(13) 0.033(11) 0.002(8) 0.001(8)
C07A 0.049(7) 0.057(7) 0.061(8) 0.008(6) -0.004(6) 0.002(6)
C08A 0.069(9) 0.050(7) 0.090(11) 0.031(7) 0.002(8) -0.007(6)
C09A 0.098(14) 0.046(8) 0.095(14) -0.005(9) -0.002(11) -0.010(8)
C10A 0.10(2) 0.039(10) 0.13(2) -0.035(10) 0.012(14) 0.018(9)
C11A 0.054(13) 0.049(14) 0.116(17) -0.001(9) -0.008(10) 0.031(10)
C12A 0.059(8) 0.069(8) 0.062(8) 0.025(7) 0.002(7) 0.000(6)
C13A 0.093(13) 0.112(15) 0.077(14) -0.006(11) -0.019(10) -0.007(11)
C114 0.109(5) 0.049(3) 0.057(3) -0.002(2) -0.010(3) 0.023(3)
C115 0.117(6) 0.101(5) 0.105(6) 0.014(4) 0.020(5) 0.020(5)
C121 0.098(4) 0.087(4) 0.045(3) 0.003(3) 0.029(3) 0.029(3)
C122 0.061(3) 0.071(3) 0.040(2) 0.005(2) 0.019(2) 0.011(2)
C123 0.072(3) 0.078(4) 0.046(3) 0.015(2) 0.026(2) 0.009(3)
C124 0.064(3) 0.073(3) 0.038(2) 0.015(2) 0.011(2) 0.009(2)
C125 0.096(4) 0.087(4) 0.061(3) 0.032(3) 0.033(3) 0.014(3)
C126 0.064(3) 0.045(2) 0.035(2) -0.0076(18) 0.0146(19) 0.007(2)
C127 0.065(3) 0.050(2) 0.036(2) -0.0088(19) 0.0142(19) 0.011(2)
C128 0.089(4) 0.045(2) 0.038(2) -0.0104(19) 0.011(2) 0.015(2)
C129 0.099(4) 0.041(2) 0.049(3) -0.012(2) 0.010(3) -0.005(3)
C130 0.078(3) 0.056(3) 0.052(3) -0.023(2) 0.012(2) -0.014(3)
C131 0.066(3) 0.052(3) 0.040(2) -0.016(2) 0.009(2) -0.001(2)
C132 0.058(3) 0.064(3) 0.055(3) 0.004(2) 0.017(2) 0.015(2)
C133 0.065(3) 0.077(4) 0.066(3) 0.002(3) 0.014(3) 0.022(3)
C134 0.062(3) 0.069(3) 0.058(3) -0.020(2) 0.002(2) -0.008(3)
C135 0.092(4) 0.084(4) 0.058(3) -0.016(3) -0.011(3) 0.006(3)
C136 0.055(3) 0.060(3) 0.051(3) 0.021(2) 0.011(2) 0.009(2)
C137 0.072(3) 0.050(3) 0.058(3) 0.024(2) 0.021(2) 0.010(2)
C138 0.087(4) 0.059(3) 0.084(4) 0.033(3) 0.032(3) 0.013(3)
C139 0.071(4) 0.080(4) 0.103(5) 0.051(4) 0.024(4) 0.022(3)
C140 0.067(4) 0.093(5) 0.091(5) 0.039(4) -0.001(3) 0.010(3)
C141 0.066(3) 0.084(4) 0.065(3) 0.031(3) 0.000(3) 0.009(3)
C142 0.097(4) 0.045(3) 0.052(3) 0.014(2) 0.013(3) 0.002(3)
C143 0.084(4) 0.076(4) 0.074(4) 0.026(3) 0.015(3) -0.001(3)
C144 0.103(5) 0.106(5) 0.075(4) 0.004(4) -0.020(4) 0.008(4)
C145 0.107(6) 0.157(8) 0.083(5) 0.015(5) -0.026(4) -0.015(5)
C151 0.050(3) 0.067(3) 0.076(3) 0.014(3) 0.022(2) -0.009(2)
C152 0.043(2) 0.055(3) 0.058(3) 0.013(2) 0.010(2) -0.010(2)
C153 0.049(2) 0.045(2) 0.057(3) 0.011(2) 0.010(2) -0.0158(19)
C154 0.052(2) 0.040(2) 0.042(2) 0.0046(18) 0.0028(18) -0.0144(18)
C155 0.072(3) 0.041(2) 0.055(3) 0.003(2) 0.009(2) -0.019(2)
C156 0.043(2) 0.052(3) 0.068(3) 0.015(2) 0.017(2) -0.001(2)
C157 0.051(3) 0.058(3) 0.086(4) 0.015(3) 0.001(3) -0.007(2)
C158 0.066(3) 0.068(4) 0.098(5) 0.023(3) 0.000(3) 0.009(3)
C159 0.072(4) 0.063(3) 0.102(5) 0.016(3) 0.024(3) 0.019(3)
C160 0.073(4) 0.066(3) 0.082(4) -0.006(3) 0.026(3) 0.006(3)
C161 0.062(3) 0.056(3) 0.071(3) 0.008(3) 0.022(3) 0.008(2)
C162 0.093(5) 0.077(4) 0.098(5) 0.014(4) -0.028(4) -0.010(3)
C163 0.076(4) 0.097(5) 0.089(5) 0.014(4) -0.004(3) -0.019(4)
C164 0.088(4) 0.094(5) 0.072(4) 0.004(3) 0.011(3) 0.015(4)
C165 0.28(3) 0.085(12) 0.091(10) -0.028(8) -0.055(13) 0.046(15)
C16A 0.069(13) 0.087(16) 0.111(17) -0.015(13) 0.003(11) -0.021(10)
C166 0.063(3) 0.031(2) 0.046(2) -0.0012(17) 0.013(2) -0.0127(19)
C167 0.080(3) 0.049(3) 0.051(3) -0.006(2) 0.012(2) -0.021(2)
C168 0.108(5) 0.067(4) 0.056(3) -0.019(3) 0.019(3) -0.021(3)
C169 0.102(5) 0.068(4) 0.071(4) -0.019(3) 0.040(3) -0.006(3)
C170 0.074(3) 0.052(3) 0.079(4) -0.007(3) 0.025(3) -0.005(2)
C171 0.062(3) 0.030(2) 0.055(3) -0.0026(18) 0.017(2) -0.0073(19)
C172 0.083(4) 0.073(3) 0.050(3) -0.005(2) -0.001(3) -0.027(3)
C173 0.100(5) 0.068(4) 0.095(5) 0.011(3) 0.004(4) -0.015(3)
C174 0.060(3) 0.041(2) 0.061(3) 0.003(2) 0.008(2) 0.002(2)
C175 0.073(4) 0.091(4) 0.081(4) 0.007(3) 0.000(3) 0.022(3)
C181 0.0380(19) 0.0335(18) 0.0259(17) 0.0058(14) -0.0006(14) 0.0049(15)
C182 0.041(2) 0.0230(16) 0.0312(18) 0.0044(14) 0.0025(15) 0.0035(14)
C183 0.0386(19) 0.0257(17) 0.0349(19) 0.0034(14) 0.0052(15) 0.0072(15)
C184 0.0318(18) 0.0321(18) 0.0326(18) 0.0038(15) 0.0023(14) 0.0086(15)
C185 0.0304(18) 0.0361(19) 0.0359(19) 0.0049(15) 0.0008(15) 0.0066(15)
C186 0.041(2) 0.0341(19) 0.0225(16) 0.0045(14) 0.0003(14) 0.0014(15)
C187 0.0393(19) 0.0333(18) 0.0225(16) 0.0056(14) 0.0068(14) 0.0002(15)
C188 0.0378(19) 0.0284(17) 0.0301(18) 0.0043(14) 0.0071(14) -0.0046(15)
C189 0.041(2) 0.0198(16) 0.0332(18) 0.0045(13) 0.0064(15) -0.0014(14)
C190 0.0381(19) 0.0212(16) 0.039(2) 0.0034(14) 0.0046(15) -0.0030(14)
C191 0.043(2) 0.0210(16) 0.0340(19) -0.0044(14) 0.0049(15) -0.0026(14)
C192 0.044(2) 0.0204(16) 0.0347(19) -0.0025(14) 0.0063(15) 0.0043(14)
C193 0.0395(19) 0.0293(18) 0.0302(18) -0.0046(14) 0.0063(15) 0.0062(15)
C194 0.0313(18) 0.0342(19) 0.0341(19) -0.0034(15) 0.0082(14) 0.0059(15)
C195 0.0305(18) 0.0332(18) 0.0364(19) 0.0020(15) 0.0060(15) 0.0078(15)
C196 0.0259(17) 0.0378(19) 0.038(2) 0.0022(16) 0.0050(14) 0.0008(15)
C197 0.0234(17) 0.042(2) 0.039(2) 0.0015(16) 0.0003(14) -0.0027(15)
C198 0.0280(17) 0.041(2) 0.0320(18) 0.0040(15) -0.0033(14) 0.0025(15)
C199 0.0360(19) 0.042(2) 0.0250(17) -0.0041(15) -0.0026(14) -0.0038(16)
C200 0.0373(19) 0.0379(19) 0.0224(16) -0.0010(14) -0.0012(14) -0.0012(15)
C201 0.0368(19) 0.0368(19) 0.0247(17) 0.0000(14) 0.0086(14) -0.0004(15)
C202 0.0361(19) 0.0337(19) 0.0313(18) -0.0026(15) 0.0125(15) 0.0009(15)
C203 0.0277(17) 0.0362(19) 0.0335(18) -0.0014(15) 0.0069(14) -0.0004(14)
C204 0.0309(17) 0.0309(18) 0.0334(18) 0.0031(14) 0.0060(14) -0.0053(14)
C205 0.0311(18) 0.0285(17) 0.0360(19) 0.0001(14) 0.0042(14) -0.0053(14)
C206 0.0295(17) 0.0322(18) 0.0330(18) -0.0025(15) 0.0005(14) -0.0047(14)
C207 0.0334(18) 0.0323(18) 0.0336(19) -0.0041(15) -0.0014(15) -0.0060(15)
C208 0.0366(19) 0.0284(17) 0.0321(18) -0.0067(14) 0.0010(15) -0.0051(15)
C209 0.043(2) 0.0277(17) 0.0251(17) -0.0067(14) 0.0056(14) 0.0027(15)
C210 0.041(2) 0.0355(19) 0.0211(16) -0.0032(14) 0.0049(14) -0.0004(15)
C211 0.0349(18) 0.0359(19) 0.0220(16) 0.0012(14) 0.0064(13) 0.0012(15)
C212 0.0303(17) 0.0368(19) 0.0309(18) -0.0018(15) 0.0109(14) 0.0017(15)
C213 0.0268(17) 0.041(2) 0.0340(19) -0.0017(15) 0.0067(14) -0.0019(15)
C214 0.0309(18) 0.0343(19) 0.0363(19) 0.0048(15) 0.0054(14) -0.0080(15)
C215 0.0340(19) 0.0358(19) 0.0362(19) -0.0001(15) 0.0038(15) -0.0116(15)
C216 0.0300(18) 0.039(2) 0.0355(19) -0.0034(16) -0.0007(15) -0.0082(15)
C217 0.0348(19) 0.0361(19) 0.0316(18) -0.0045(15) -0.0033(15) -0.0072(15)
C218 0.045(2) 0.0295(18) 0.0302(18) -0.0085(15) 0.0038(15) -0.0053(15)
C219 0.044(2) 0.0314(18) 0.0283(18) -0.0097(14) 0.0070(15) -0.0028(15)
C220 0.044(2) 0.0340(19) 0.0280(18) -0.0071(15) 0.0058(15) -0.0007(16)
C221 0.043(2) 0.0255(17) 0.0359(19) -0.0074(15) 0.0093(16) 0.0022(15)
C222 0.0330(18) 0.0309(18) 0.0356(19) -0.0027(15) 0.0110(15) 0.0058(15)
C223 0.0298(18) 0.0318(18) 0.039(2) 0.0007(15) 0.0078(15) 0.0078(14)
C224 0.0278(17) 0.0362(19) 0.0334(19) 0.0019(15) 0.0076(14) 0.0031(14)
C225 0.0267(17) 0.0351(19) 0.0336(18) -0.0009(15) 0.0009(14) -0.0028(14)
C226 0.0278(17) 0.0332(18) 0.0330(18) 0.0007(15) 0.0001(14) 0.0008(14)
C227 0.0336(18) 0.0314(18) 0.0297(18) -0.0021(14) -0.0008(14) -0.0010(14)
C228 0.0354(18) 0.0356(19) 0.0205(16) -0.0004(14) 0.0009(13) -0.0011(15)
C229 0.0365(18) 0.0307(18) 0.0251(17) 0.0029(14) 0.0030(14) 0.0009(14)
C230 0.0353(18) 0.0347(19) 0.0258(17) 0.0029(14) 0.0084(14) -0.0020(15)
C231 0.0326(18) 0.0336(19) 0.0336(19) 0.0021(15) 0.0083(15) -0.0057(15)
C232 0.041(2) 0.0239(17) 0.0370(19) 0.0032(14) 0.0046(15) -0.0055(15)
C233 0.042(2) 0.0240(17) 0.038(2) -0.0029(14) 0.0041(16) -0.0095(15)
C234 0.045(2) 0.0216(16) 0.0346(19) -0.0044(14) 0.0037(16) -0.0066(15)
C235 0.047(2) 0.0197(16) 0.0363(19) -0.0039(14) 0.0085(16) 0.0025(15)
C236 0.043(2) 0.0221(16) 0.039(2) 0.0009(14) 0.0039(16) 0.0054(15)
C237 0.0317(18) 0.0310(18) 0.0366(19) 0.0031(15) 0.0060(15) 0.0059(14)
C238 0.0285(17) 0.0309(18) 0.038(2) 0.0046(15) -0.0011(14) 0.0046(14)
C239 0.0362(19) 0.0300(18) 0.0281(17) 0.0076(14) 0.0035(14) 0.0016(15)
C240 0.0393(19) 0.0212(16) 0.0356(19) 0.0064(14) 0.0060(15) 0.0023(14)

loop_
_atom_type_symbol
_atom_type_description
_atom_type_scat_dispersion_real
_atom_type_scat_dispersion_imag
_atom_type_scat_source
C C 0.0181 0.0091
;
International Tables for Crystallography
(Vol. C, Tables 4.2.6.8 and 6.1.1.4)
;
H H 0.0000 0.0000
;
International Tables for Crystallography
(Vol. C, Table 6.1.1.4)
;
Mg Mg 0.1719 0.1771
;
International Tables for Crystallography
(Vol. C, Tables 4.2.6.8 and 6.1.1.4)
;
N N 0.0311 0.0180
;
International Tables for Crystallography
(Vol. C, Tables 4.2.6.8 and 6.1.1.4)
;

loop_
_geom_angle_atom_site_label_1
_geom_angle_atom_site_label_2
_geom_angle_atom_site_label_3
_geom_angle
N2 Mg1 N1 94.32(16)
N2 Mg1 C184 113.32(15)
N1 Mg1 C184 132.22(15)
N2 Mg1 C183 148.32(15)
N1 Mg1 C183 107.44(15)
C184 Mg1 C183 35.26(12)
N2 Mg1 C185 99.64(15)
N1 Mg1 C185 164.38(15)
C184 Mg1 C185 34.31(12)
C183 Mg1 C185 56.97(12)
N2 Mg1 C182 150.27(16)
N1 Mg1 C182 112.64(14)
C184 Mg1 C182 57.27(12)
C183 Mg1 C182 34.28(12)
C185 Mg1 C182 55.76(12)
N2 Mg1 C181 116.96(15)
N1 Mg1 C181 141.51(15)
C184 Mg1 C181 56.72(12)
C183 Mg1 C181 56.50(12)
C185 Mg1 C181 33.37(12)
C182 Mg1 C181 33.31(11)
N3 Mg2 N4 93.62(14)
N3 Mg2 C220 168.49(14)
N4 Mg2 C220 96.95(13)
N3 Mg2 C200 145.65(15)
N4 Mg2 C200 103.31(13)
C220 Mg2 C200 34.70(12)
N3 Mg2 C201 134.92(14)
N4 Mg2 C201 122.45(14)
C220 Mg2 C201 33.85(12)
C200 Mg2 C201 56.58(12)
N3 Mg2 C186 117.85(14)
N4 Mg2 C186 135.07(14)
C220 Mg2 C186 56.31(12)
C200 Mg2 C186 33.72(12)
C201 Mg2 C186 55.64(12)
N3 Mg2 C187 114.20(13)
N4 Mg2 C187 152.06(13)
C220 Mg2 C187 55.11(12)
C200 Mg2 C187 54.93(12)
C201 Mg2 C187 33.11(11)
C186 Mg2 C187 32.50(11)
N6 Mg3 N5 94.41(15)
N6 Mg3 C203 166.16(15)
N5 Mg3 C203 98.55(14)
N6 Mg3 C202 132.02(15)
N5 Mg3 C202 122.73(15)
C203 Mg3 C202 34.87(12)
N6 Mg3 C224 143.60(15)
N5 Mg3 C224 107.13(14)
C203 Mg3 C224 34.72(12)
C202 Mg3 C224 57.33(12)
N6 Mg3 C222 110.80(14)
N5 Mg3 C222 154.11(14)
C203 Mg3 C222 55.85(12)
C202 Mg3 C222 33.54(12)
C224 Mg3 C222 55.11(12)
N6 Mg3 C223 115.95(14)
N5 Mg3 C223 138.73(15)
C203 Mg3 C223 55.60(12)
C202 Mg3 C223 55.45(12)
C224 Mg3 C223 32.94(12)
C222 Mg3 C223 32.30(12)
N7 Mg4 N8 95.09(15)
N7 Mg4 C226 164.18(14)
N8 Mg4 C226 99.68(14)
N7 Mg4 C227 129.37(14)
N8 Mg4 C227 124.88(14)
C226 Mg4 C227 35.47(12)
N7 Mg4 C225 144.03(14)
N8 Mg4 C225 106.96(14)
C226 Mg4 C225 34.25(12)
C227 Mg4 C225 57.47(12)
N7 Mg4 C207 109.17(14)
N8 Mg4 C207 155.40(14)
C226 Mg4 C207 55.78(12)
C227 Mg4 C207 33.59(12)
C225 Mg4 C207 54.69(12)
N7 Mg4 C206 115.48(13)
N8 Mg4 C206 137.72(14)
C226 Mg4 C206 55.36(12)
C227 Mg4 C206 55.73(12)
C225 Mg4 C206 32.70(11)
C207 Mg4 C206 32.22(11)
N10 Mg5 N9 93.61(15)
N10 Mg5 C230 119.25(15)
N9 Mg5 C230 131.73(14)
N10 Mg5 C211 147.45(15)
N9 Mg5 C211 100.42(14)
C230 Mg5 C211 33.99(12)
N10 Mg5 C210 169.16(15)
N9 Mg5 C210 96.31(14)
C230 Mg5 C210 55.92(12)
C211 Mg5 C210 33.74(12)
N10 Mg5 C228 136.05(14)
N9 Mg5 C228 122.33(14)
C230 Mg5 C228 56.02(11)
C211 Mg5 C228 55.97(12)
C210 Mg5 C228 33.29(12)
N10 Mg5 C229 115.13(14)
N9 Mg5 C229 151.26(14)
C230 Mg5 C229 33.45(11)
C211 Mg5 C229 55.54(11)
C210 Mg5 C229 55.00(11)
C228 Mg5 C229 33.33(11)
N11 Mg6 N12 95.29(15)
N11 Mg6 C215 117.08(15)
N12 Mg6 C215 129.53(15)
N11 Mg6 C233 152.15(15)
N12 Mg6 C233 105.34(14)
C215 Mg6 C233 35.09(13)
N11 Mg6 C214 100.40(14)
N12 Mg6 C214 162.36(15)
C215 Mg6 C214 34.41(12)
C233 Mg6 C214 57.22(12)
N11 Mg6 C232 148.59(16)
N12 Mg6 C232 111.56(14)
C215 Mg6 C232 57.25(12)
C233 Mg6 C232 34.20(12)
C214 Mg6 C232 56.39(12)
N11 Mg6 C231 114.93(15)
N12 Mg6 C231 141.76(15)
C215 Mg6 C231 57.07(12)
C233 Mg6 C231 56.98(12)
C214 Mg6 C231 33.80(12)
C232 Mg6 C231 33.98(12)
C2 N1 C6 120.2(4)
C2 N1 Mg1 122.1(3)
C6 N1 Mg1 117.5(3)
C4 N2 C16 120.2(4)
C4 N2 Mg1 123.2(3)
C16 N2 Mg1 116.5(3)
C32 N3 C36 115.0(3)
C32 N3 Mg2 119.7(3)
C36 N3 Mg2 125.2(3)
C34 N4 C46 119.6(3)
C34 N4 Mg2 123.1(3)
C46 N4 Mg2 117.3(2)
C62 N5 C66 119.1(4)
C62 N5 Mg3 122.9(3)
C66 N5 Mg3 118.0(3)
C64 N6 C76 116.6(4)
C64 N6 Mg3 119.3(3)
C76 N6 Mg3 124.0(3)
C92 N7 C96 115.0(3)
C92 N7 Mg4 118.5(3)
C96 N7 Mg4 126.4(3)
C94 N8 C06A 120.8(9)
C94 N8 C106 115.8(8)
C94 N8 Mg4 121.7(3)
C06A N8 Mg4 117.1(9)
C106 N8 Mg4 122.3(7)
C122 N9 C126 121.4(4)
C122 N9 Mg5 122.9(3)
C126 N9 Mg5 115.7(2)
C124 N10 C136 116.6(4)
C124 N10 Mg5 119.2(3)
C136 N10 Mg5 124.2(3)
C152 N11 C156 119.9(4)
C152 N11 Mg6 122.3(3)
C156 N11 Mg6 117.8(3)
C154 N12 C166 119.6(4)
C154 N12 Mg6 122.2(3)
C166 N12 Mg6 118.0(2)
C2 C1 H1A 109.5
C2 C1 H1B 109.5
H1A C1 H1B 109.5
C2 C1 H1C 109.5
H1A C1 H1C 109.5
H1B C1 H1C 109.5
N1 C2 C3 124.7(4)
N1 C2 C1 118.2(4)
C3 C2 C1 117.1(4)
C2 C3 C4 129.8(4)
C2 C3 H3 115.1
C4 C3 H3 115.1
N2 C4 C3 123.7(4)
N2 C4 C5 118.7(5)
C3 C4 C5 117.6(4)
C4 C5 H5A 109.5
C4 C5 H5B 109.5
H5A C5 H5B 109.5
C4 C5 H5C 109.5
H5A C5 H5C 109.5
H5B C5 H5C 109.5
C7 C6 C11 120.9(4)
C7 C6 N1 119.9(4)
C11 C6 N1 118.9(4)
C8 C7 C6 118.7(4)
C8 C7 C12 122.0(5)
C6 C7 C12 119.2(4)
C7 C8 C9 121.2(5)
C7 C8 H8 119.4
C9 C8 H8 119.4
C10 C9 C8 119.3(5)
C10 C9 H9 120.4
C8 C9 H9 120.4
C9 C10 C11 122.0(5)
C9 C10 H10 119.0
C11 C10 H10 119.0
C10 C11 C6 117.9(5)
C10 C11 C14 119.6(5)
C6 C11 C14 122.5(5)
C7 C12 C13 116.0(4)
C7 C12 H12A 108.3
C13 C12 H12A 108.3
C7 C12 H12B 108.3
C13 C12 H12B 108.3
H12A C12 H12B 107.4
C12 C13 H13A 109.5
C12 C13 H13B 109.5
H13A C13 H13B 109.5
C12 C13 H13C 109.5
H13A C13 H13C 109.5
H13B C13 H13C 109.5
C15 C14 C11 112.3(5)
C15 C14 H14A 109.2
C11 C14 H14A 109.2
C15 C14 H14B 109.2
C11 C14 H14B 109.2
H14A C14 H14B 107.9
C14 C15 H15A 109.5
C14 C15 H15B 109.5
H15A C15 H15B 109.5
C14 C15 H15C 109.5
H15A C15 H15C 109.5
H15B C15 H15C 109.5
C17 C16 C21 121.3(5)
C17 C16 N2 120.1(5)
C21 C16 N2 118.4(5)
C16 C17 C18 118.0(6)
C16 C17 C22 122.0(6)
C18 C17 C22 120.0(7)
C19 C18 C17 119.9(7)
C19 C18 H18 120.1
C17 C18 H18 120.1
C20 C19 C18 121.8(7)
C20 C19 H19 119.1
C18 C19 H19 119.1
C19 C20 C21 120.7(7)
C19 C20 H20 119.7
C21 C20 H20 119.7
C20 C21 C16 118.3(6)
C20 C21 C24 121.7(6)
C16 C21 C24 120.0(5)
C23 C22 C17 117.9(7)
C23 C22 H22A 107.8
C17 C22 H22A 107.8
C23 C22 H22B 107.8
C17 C22 H22B 107.8
H22A C22 H22B 107.2
C22 C23 H23A 109.5
C22 C23 H23B 109.5
H23A C23 H23B 109.5
C22 C23 H23C 109.5
H23A C23 H23C 109.5
H23B C23 H23C 109.5
C21 C24 C25 116.3(6)
C21 C24 H24A 108.2
C25 C24 H24A 108.2
C21 C24 H24B 108.2
C25 C24 H24B 108.2
H24A C24 H24B 107.4
C24 C25 H25A 109.5
C24 C25 H25B 109.5
H25A C25 H25B 109.5
C24 C25 H25C 109.5
H25A C25 H25C 109.5
H25B C25 H25C 109.5
C32 C31 H31A 109.5
C32 C31 H31B 109.5
H31A C31 H31B 109.5
C32 C31 H31C 109.5
H31A C31 H31C 109.5
H31B C31 H31C 109.5
N3 C32 C33 124.4(4)
N3 C32 C31 119.5(4)
C33 C32 C31 116.1(4)
C32 C33 C34 129.6(4)
C32 C33 H33 115.2
C34 C33 H33 115.2
N4 C34 C33 122.6(4)
N4 C34 C35 121.6(4)
C33 C34 C35 115.8(4)
C34 C35 H35A 109.5
C34 C35 H35B 109.5
H35A C35 H35B 109.5
C34 C35 H35C 109.5
H35A C35 H35C 109.5
H35B C35 H35C 109.5
C37 C36 C41 121.3(4)
C37 C36 N3 117.5(4)
C41 C36 N3 121.1(4)
C36 C37 C38 118.6(5)
C36 C37 C42 121.2(4)
C38 C37 C42 120.2(5)
C39 C38 C37 120.4(6)
C39 C38 H38 119.8
C37 C38 H38 119.8
C40 C39 C38 120.4(5)
C40 C39 H39 119.8
C38 C39 H39 119.8
C39 C40 C41 121.9(5)
C39 C40 H40 119.0
C41 C40 H40 119.0
C36 C41 C40 117.3(5)
C36 C41 C44 122.7(4)
C40 C41 C44 120.0(5)
C43 C42 C37 118.7(6)
C43 C42 H42A 107.6
C37 C42 H42A 107.6
C43 C42 H42B 107.6
C37 C42 H42B 107.6
H42A C42 H42B 107.1
C42 C43 H43A 109.5
C42 C43 H43B 109.5
H43A C43 H43B 109.5
C42 C43 H43C 109.5
H43A C43 H43C 109.5
H43B C43 H43C 109.5
C41 C44 C45 115.7(4)
C41 C44 H44A 108.3
C45 C44 H44A 108.3
C41 C44 H44B 108.3
C45 C44 H44B 108.3
H44A C44 H44B 107.4
C44 C45 H45A 109.5
C44 C45 H45B 109.5
H45A C45 H45B 109.5
C44 C45 H45C 109.5
H45A C45 H45C 109.5
H45B C45 H45C 109.5
C47 C46 C51 123.2(4)
C47 C46 N4 117.9(4)
C51 C46 N4 118.4(4)
C46 C47 C48 117.3(5)
C46 C47 C52 122.4(4)
C48 C47 C52 120.3(5)
C49 C48 C47 120.7(5)
C49 C48 H48 119.7
C47 C48 H48 119.7
C50 C49 C48 121.2(5)
C50 C49 H49 119.4
C48 C49 H49 119.4
C49 C50 C51 120.8(5)
C49 C50 H50 119.6
C51 C50 H50 119.6
C46 C51 C50 116.8(5)
C46 C51 C54 121.4(4)
C50 C51 C54 121.8(5)
C47 C52 C53 113.3(4)
C47 C52 H52A 108.9
C53 C52 H52A 108.9
C47 C52 H52B 108.9
C53 C52 H52B 108.9
H52A C52 H52B 107.7
C52 C53 H53A 109.5
C52 C53 H53B 109.5
H53A C53 H53B 109.5
C52 C53 H53C 109.5
H53A C53 H53C 109.5
H53B C53 H53C 109.5
C51 C54 C55 117.4(5)
C51 C54 H54A 108.0
C55 C54 H54A 108.0
C51 C54 H54B 108.0
C55 C54 H54B 108.0
H54A C54 H54B 107.2
C54 C55 H55A 109.5
C54 C55 H55B 109.5
H55A C55 H55B 109.5
C54 C55 H55C 109.5
H55A C55 H55C 109.5
H55B C55 H55C 109.5
C62 C61 H61A 109.5
C62 C61 H61B 109.5
H61A C61 H61B 109.5
C62 C61 H61C 109.5
H61A C61 H61C 109.5
H61B C61 H61C 109.5
N5 C62 C63 122.5(4)
N5 C62 C61 121.0(4)
C63 C62 C61 116.5(4)
C64 C63 C62 130.2(4)
C64 C63 H63 114.9
C62 C63 H63 114.9
N6 C64 C63 124.8(4)
N6 C64 C65 118.6(4)
C63 C64 C65 116.6(4)
C64 C65 H65A 109.5
C64 C65 H65B 109.5
H65A C65 H65B 109.5
C64 C65 H65C 109.5
H65A C65 H65C 109.5
H65B C65 H65C 109.5
C71 C66 C67 121.9(4)
C71 C66 N5 117.6(4)
C67 C66 N5 120.2(4)
C66 C67 C68 117.5(5)
C66 C67 C72 123.4(4)
C68 C67 C72 119.1(5)
C69 C68 C67 121.8(5)
C69 C68 H68 119.1
C67 C68 H68 119.1
C68 C69 C70 120.5(5)
C68 C69 H69 119.7
C70 C69 H69 119.7
C69 C70 C71 120.4(5)
C69 C70 H70 119.8
C71 C70 H70 119.8
C66 C71 C70 118.0(5)
C66 C71 C74 124.1(7)
C70 C71 C74 116.9(7)
C66 C71 C74A 119.4(10)
C70 C71 C74A 120.1(10)
C73 C72 C67 115.2(4)
C73 C72 H72A 108.5
C67 C72 H72A 108.5
C73 C72 H72B 108.5
C67 C72 H72B 108.5
H72A C72 H72B 107.5
C72 C73 H73A 109.5
C72 C73 H73B 109.5
H73A C73 H73B 109.5
C72 C73 H73C 109.5
H73A C73 H73C 109.5
H73B C73 H73C 109.5
C75 C74 C71 109.3(7)
C75 C74 H74A 109.8
C71 C74 H74A 109.8
C75 C74 H74B 109.8
C71 C74 H74B 109.8
H74A C74 H74B 108.3
C74 C75 H75A 109.5
C74 C75 H75B 109.5
H75A C75 H75B 109.5
C74 C75 H75C 109.5
H75A C75 H75C 109.5
H75B C75 H75C 109.5
C75A C74A C71 106.3(12)
C75A C74A H74C 110.5
C71 C74A H74C 110.5
C75A C74A H74D 110.5
C71 C74A H74D 110.5
H74C C74A H74D 108.7
C74A C75A H75D 109.5
C74A C75A H75E 109.5
H75D C75A H75E 109.5
C74A C75A H75F 109.5
H75D C75A H75F 109.5
H75E C75A H75F 109.5
C77 C76 C81 121.0(5)
C77 C76 N6 121.7(5)
C81 C76 N6 117.2(4)
C78 C77 C76 118.3(6)
C78 C77 C82 120.9(5)
C76 C77 C82 120.8(5)
C79 C78 C77 121.3(6)
C79 C78 H78 119.3
C77 C78 H78 119.3
C80 C79 C78 120.0(6)
C80 C79 H79 120.0
C78 C79 H79 120.0
C79 C80 C81 121.9(6)
C79 C80 H80 119.1
C81 C80 H80 119.1
C80 C81 C76 117.4(6)
C80 C81 C84 122.1(6)
C76 C81 C84 120.5(5)
C83 C82 C77 117.0(5)
C83 C82 H82A 108.0
C77 C82 H82A 108.0
C83 C82 H82B 108.0
C77 C82 H82B 108.0
H82A C82 H82B 107.3
C82 C83 H83A 109.5
C82 C83 H83B 109.5
H83A C83 H83B 109.5
C82 C83 H83C 109.5
H83A C83 H83C 109.5
H83B C83 H83C 109.5
C85 C84 C81 118.4(7)
C85 C84 H84A 107.7
C81 C84 H84A 107.7
C85 C84 H84B 107.7
C81 C84 H84B 107.7
H84A C84 H84B 107.1
C84 C85 H85A 109.5
C84 C85 H85B 109.5
H85A C85 H85B 109.5
C84 C85 H85C 109.5
H85A C85 H85C 109.5
H85B C85 H85C 109.5
C92 C91 H91A 109.5
C92 C91 H91B 109.5
H91A C91 H91B 109.5
C92 C91 H91C 109.5
H91A C91 H91C 109.5
H91B C91 H91C 109.5
N7 C92 C93 125.0(4)
N7 C92 C91 119.9(4)
C93 C92 C91 115.1(4)
C92 C93 C94 130.2(4)
C92 C93 H93 114.9
C94 C93 H93 114.9
N8 C94 C93 122.6(4)
N8 C94 C95 121.1(4)
C93 C94 C95 116.3(4)
C94 C95 H95A 109.5
C94 C95 H95B 109.5
H95A C95 H95B 109.5
C94 C95 H95C 109.5
H95A C95 H95C 109.5
H95B C95 H95C 109.5
C101 C96 C97 121.6(4)
C101 C96 N7 121.3(4)
C97 C96 N7 117.1(4)
C98 C97 C96 117.9(5)
C98 C97 C102 122.5(4)
C96 C97 C102 119.6(4)
C99 C98 C97 120.2(5)
C99 C98 H98 119.9
C97 C98 H98 119.9
C100 C99 C98 121.1(5)
C100 C99 H99 119.4
C98 C99 H99 119.4
C99 C100 C101 121.4(5)
C99 C100 H100 119.3
C101 C100 H100 119.3
C100 C101 C96 117.8(4)
C100 C101 C104 122.2(4)
C96 C101 C104 120.0(4)
C97 C102 C103 116.3(4)
C97 C102 H10A 108.2
C103 C102 H10A 108.2
C97 C102 H10B 108.2
C103 C102 H10B 108.2
H10A C102 H10B 107.4
C102 C103 H10C 109.5
C102 C103 H10D 109.5
H10C C103 H10D 109.5
C102 C103 H10E 109.5
H10C C103 H10E 109.5
H10D C103 H10E 109.5
C101 C104 C105 115.9(4)
C101 C104 H10F 108.3
C105 C104 H10F 108.3
C101 C104 H10G 108.3
C105 C104 H10G 108.3
H10F C104 H10G 107.4
C104 C105 H10H 109.5
C104 C105 H10I 109.5
H10H C105 H10I 109.5
C104 C105 H10J 109.5
H10H C105 H10J 109.5
H10I C105 H10J 109.5
C107 C106 C111 128.3(12)
C107 C106 N8 118.5(11)
C111 C106 N8 113.1(12)
C108 C107 C106 115.7(10)
C108 C107 C112 120.1(10)
C106 C107 C112 124.1(10)
C109 C108 C107 120.1(12)
C109 C108 H108 119.9
C107 C108 H108 119.9
C108 C109 C110 119.6(16)
C108 C109 H109 120.2
C110 C109 H109 120.2
C111 C110 C109 126.0(17)
C111 C110 H110 117.0
C109 C110 H110 117.0
C110 C111 C106 110.1(13)
C110 C111 C114 121.5(14)
C106 C111 C114 127.1(11)
C107 C112 C113 110.3(8)
C107 C112 H11A 109.6
C113 C112 H11A 109.6
C107 C112 H11B 109.6
C113 C112 H11B 109.6
H11A C112 H11B 108.1
C112 C113 H11C 109.5
C112 C113 H11D 109.5
H11C C113 H11D 109.5
C112 C113 H11E 109.5
H11C C113 H11E 109.5
H11D C113 H11E 109.5
C11A C06A C07A 114.8(19)
C11A C06A N8 129.8(15)
C07A C06A N8 115.3(19)
C08A C07A C06A 119.1(17)
C08A C07A C12A 118.8(12)
C06A C07A C12A 122.0(16)
C09A C08A C07A 121.5(15)
C09A C08A H08A 119.2
C07A C08A H08A 119.2
C08A C09A C10A 122(2)
C08A C09A H09A 119.0
C10A C09A H09A 119.0
C11A C10A C09A 113(2)
C11A C10A H10K 123.3
C09A C10A H10K 123.3
C10A C11A C06A 128.6(19)
C10A C11A C114 116(2)
C06A C11A C114 111.8(16)
C07A C12A C13A 112.3(15)
C07A C12A H12I 109.1
C13A C12A H12I 109.1
C07A C12A H12J 109.1
C13A C12A H12J 109.1
H12I C12A H12J 107.9
C12A C13A H13N 109.5
C12A C13A H13O 109.5
H13N C13A H13O 109.5
C12A C13A H13P 109.5
H13N C13A H13P 109.5
H13O C13A H13P 109.5
C11A C114 C115 108.1(14)
C111 C114 C115 118.1(11)
C111 C114 H11F 107.8
C115 C114 H11F 107.8
C111 C114 H11G 107.8
C115 C114 H11G 107.8
H11F C114 H11G 107.1
C114 C115 H11H 109.5
C114 C115 H11I 109.5
H11H C115 H11I 109.5
C114 C115 H11J 109.5
H11H C115 H11J 109.5
H11I C115 H11J 109.5
C122 C121 H12C 109.5
C122 C121 H12D 109.5
H12C C121 H12D 109.5
C122 C121 H12E 109.5
H12C C121 H12E 109.5
H12D C121 H12E 109.5
N9 C122 C123 122.8(4)
N9 C122 C121 121.2(5)
C123 C122 C121 115.9(4)
C124 C123 C122 129.5(4)
C124 C123 H123 115.3
C122 C123 H123 115.3
N10 C124 C123 124.8(4)
N10 C124 C125 118.1(5)
C123 C124 C125 117.1(4)
C124 C125 H12F 109.5
C124 C125 H12G 109.5
H12F C125 H12G 109.5
C124 C125 H12H 109.5
H12F C125 H12H 109.5
H12G C125 H12H 109.5
C131 C126 C127 122.1(4)
C131 C126 N9 117.2(4)
C127 C126 N9 120.1(4)
C128 C127 C126 116.9(5)
C128 C127 C132 122.4(4)
C126 C127 C132 120.6(4)
C129 C128 C127 122.0(5)
C129 C128 H128 119.0
C127 C128 H128 119.0
C128 C129 C130 120.7(5)
C128 C129 H129 119.7
C130 C129 H129 119.7
C129 C130 C131 120.0(5)
C129 C130 H130 120.0
C131 C130 H130 120.0
C126 C131 C130 118.3(5)
C126 C131 C134 122.6(5)
C130 C131 C134 119.2(5)
C127 C132 C133 115.6(4)
C127 C132 H13D 108.4
C133 C132 H13D 108.4
C127 C132 H13E 108.4
C133 C132 H13E 108.4
H13D C132 H13E 107.4
C132 C133 H13F 109.5
C132 C133 H13G 109.5
H13F C133 H13G 109.5
C132 C133 H13H 109.5
H13F C133 H13H 109.5
H13G C133 H13H 109.5
C131 C134 C135 112.9(4)
C131 C134 H13I 109.0
C135 C134 H13I 109.0
C131 C134 H13J 109.0
C135 C134 H13J 109.0
H13I C134 H13J 107.8
C134 C135 H13K 109.5
C134 C135 H13L 109.5
H13K C135 H13L 109.5
C134 C135 H13M 109.5
H13K C135 H13M 109.5
H13L C135 H13M 109.5
C137 C136 C141 121.3(5)
C137 C136 N10 120.7(4)
C141 C136 N10 117.9(5)
C136 C137 C138 117.5(5)
C136 C137 C142 122.5(4)
C138 C137 C142 119.9(5)
C139 C138 C137 121.2(6)
C139 C138 H138 119.4
C137 C138 H138 119.4
C140 C139 C138 120.6(6)
C140 C139 H139 119.7
C138 C139 H139 119.7
C139 C140 C141 120.7(6)
C139 C140 H140 119.6
C141 C140 H140 119.6
C140 C141 C136 118.6(6)
C140 C141 C144 121.5(6)
C136 C141 C144 119.9(5)
C137 C142 C143 114.6(4)
C137 C142 H14C 108.6
C143 C142 H14C 108.6
C137 C142 H14D 108.6
C143 C142 H14D 108.6
H14C C142 H14D 107.6
C142 C143 H14E 109.5
C142 C143 H14F 109.5
H14E C143 H14F 109.5
C142 C143 H14G 109.5
H14E C143 H14G 109.5
H14F C143 H14G 109.5
C145 C144 C141 117.1(7)
C145 C144 H14H 108.0
C141 C144 H14H 108.0
C145 C144 H14I 108.0
C141 C144 H14I 108.0
H14H C144 H14I 107.3
C144 C145 H14J 109.5
C144 C145 H14K 109.5
H14J C145 H14K 109.5
C144 C145 H14L 109.5
H14J C145 H14L 109.5
H14K C145 H14L 109.5
C152 C151 H15D 109.5
C152 C151 H15E 109.5
H15D C151 H15E 109.5
C152 C151 H15F 109.5
H15D C151 H15F 109.5
H15E C151 H15F 109.5
N11 C152 C153 124.4(4)
N11 C152 C151 118.4(4)
C153 C152 C151 117.2(4)
C152 C153 C154 129.5(4)
C152 C153 H153 115.2
C154 C153 H153 115.2
N12 C154 C153 124.1(4)
N12 C154 C155 118.6(4)
C153 C154 C155 117.3(4)
C154 C155 H15G 109.5
C154 C155 H15H 109.5
H15G C155 H15H 109.5
C154 C155 H15I 109.5
H15G C155 H15I 109.5
H15H C155 H15I 109.5
C157 C156 C161 122.6(5)
C157 C156 N11 117.8(5)
C161 C156 N11 119.3(4)
C156 C157 C158 117.0(6)
C156 C157 C162 121.7(5)
C158 C157 C162 121.2(5)
C159 C158 C157 121.4(6)
C159 C158 H158 119.3
C157 C158 H158 119.3
C158 C159 C160 120.9(6)
C158 C159 H159 119.5
C160 C159 H159 119.5
C159 C160 C161 121.1(6)
C159 C160 H160 119.4
C161 C160 H160 119.4
C160 C161 C156 116.9(5)
C160 C161 C164 122.6(5)
C156 C161 C164 120.5(5)
C163 C162 C157 118.3(6)
C163 C162 H16A 107.7
C157 C162 H16A 107.7
C163 C162 H16B 107.7
C157 C162 H16B 107.7
H16A C162 H16B 107.1
C162 C163 H16C 109.5
C162 C163 H16D 109.5
H16C C163 H16D 109.5
C162 C163 H16E 109.5
H16C C163 H16E 109.5
H16D C163 H16E 109.5
C16A C164 C161 116.3(9)
C161 C164 C165 115.0(7)
C161 C164 H16F 108.5
C165 C164 H16F 108.5
C161 C164 H16G 108.5
C165 C164 H16G 108.5
H16F C164 H16G 107.5
C16A C164 H16H 108.2
C161 C164 H16H 108.2
C16A C164 H16I 108.2
C161 C164 H16I 108.2
H16H C164 H16I 107.4
C164 C165 H16J 109.5
C164 C165 H16K 109.5
H16J C165 H16K 109.5
C164 C165 H16L 109.5
H16J C165 H16L 109.5
H16K C165 H16L 109.5
C164 C16A H16M 109.5
C164 C16A H16N 109.5
H16M C16A H16N 109.5
C164 C16A H16O 109.5
H16M C16A H16O 109.5
H16N C16A H16O 109.5
C171 C166 C167 121.3(4)
C171 C166 N12 120.2(4)
C167 C166 N12 118.2(4)
C168 C167 C166 117.1(5)
C168 C167 C172 120.2(5)
C166 C167 C172 122.7(5)
C169 C168 C167 121.8(5)
C169 C168 H168 119.1
C167 C168 H168 119.1
C168 C169 C170 120.0(5)
C168 C169 H169 120.0
C170 C169 H169 120.0
C169 C170 C171 120.9(6)
C169 C170 H170 119.5
C171 C170 H170 119.5
C166 C171 C170 118.9(5)
C166 C171 C174 119.5(4)
C170 C171 C174 121.6(5)
C167 C172 C173 113.5(5)
C167 C172 H17A 108.9
C173 C172 H17A 108.9
C167 C172 H17B 108.9
C173 C172 H17B 108.9
H17A C172 H17B 107.7
C172 C173 H17C 109.5
C172 C173 H17D 109.5
H17C C173 H17D 109.5
C172 C173 H17E 109.5
H17C C173 H17E 109.5
H17D C173 H17E 109.5
C175 C174 C171 116.5(4)
C175 C174 H17F 108.2
C171 C174 H17F 108.2
C175 C174 H17G 108.2
C171 C174 H17G 108.2
H17F C174 H17G 107.3
C174 C175 H17H 109.5
C174 C175 H17I 109.5
H17H C175 H17I 109.5
C174 C175 H17J 109.5
H17H C175 H17J 109.5
H17I C175 H17J 109.5
C186 C181 C182 119.2(3)
C186 C181 C185 118.9(3)
C182 C181 C185 107.8(3)
C186 C181 Mg1 156.8(2)
C182 C181 Mg1 71.8(2)
C185 C181 Mg1 71.6(2)
C189 C182 C181 120.9(3)
C189 C182 C183 119.5(3)
C181 C182 C183 108.0(3)
C189 C182 Mg1 152.9(2)
C181 C182 Mg1 74.8(2)
C183 C182 Mg1 68.8(2)
C192 C183 C184 120.2(3)
C192 C183 C182 120.5(3)
C184 C183 C182 108.1(3)
C192 C183 Mg1 147.8(3)
C184 C183 Mg1 71.7(2)
C182 C183 Mg1 77.0(2)
C195 C184 C185 119.9(3)
C195 C184 C183 120.2(3)
C185 C184 C183 107.9(3)
C195 C184 Mg1 147.3(3)
C185 C184 Mg1 77.4(2)
C183 C184 Mg1 73.0(2)
C198 C185 C184 120.4(3)
C198 C185 C181 121.6(3)
C184 C185 C181 108.2(3)
C198 C185 Mg1 150.7(3)
C184 C185 Mg1 68.3(2)
C181 C185 Mg1 75.0(2)
C181 C186 C187 120.0(3)
C181 C186 C200 119.0(3)
C187 C186 C200 108.0(3)
C181 C186 Mg2 152.0(2)
C187 C186 Mg2 76.6(2)
C200 C186 Mg2 70.0(2)
C188 C187 C186 120.8(3)
C188 C187 C201 120.8(3)
C186 C187 C201 108.3(3)
C188 C187 Mg2 154.5(2)
C186 C187 Mg2 70.9(2)
C201 C187 Mg2 69.5(2)
C187 C188 C204 120.0(3)
C187 C188 C189 120.0(3)
C204 C188 C189 107.2(3)
C182 C189 C190 119.7(3)
C182 C189 C188 119.2(3)
C190 C189 C188 108.5(3)
C191 C190 C189 120.4(3)
C191 C190 C205 120.0(3)
C189 C190 C205 107.6(3)
C190 C191 C192 120.6(3)
C190 C191 C208 120.6(3)
C192 C191 C208 107.7(3)
C183 C192 C191 119.2(3)
C183 C192 C193 119.1(3)
C191 C192 C193 109.0(3)
C194 C193 C209 120.5(3)
C194 C193 C192 120.4(3)
C209 C193 C192 107.5(3)
C193 C194 C195 120.9(3)
C193 C194 C212 120.0(3)
C195 C194 C212 107.2(3)
C184 C195 C194 119.1(3)
C184 C195 C196 119.3(3)
C194 C195 C196 109.2(3)
C197 C196 C213 120.6(3)
C197 C196 C195 120.2(3)
C213 C196 C195 107.1(3)
C196 C197 C198 120.5(3)
C196 C197 C216 120.6(3)
C198 C197 C216 107.5(3)
C185 C198 C197 119.7(3)
C185 C198 C199 119.7(3)
C197 C198 C199 107.4(3)
C200 C199 C217 119.4(3)
C200 C199 C198 119.0(3)
C217 C199 C198 109.1(3)
C199 C200 C186 121.8(3)
C199 C200 C220 119.8(3)
C186 C200 C220 107.9(3)
C199 C200 Mg2 146.5(3)
C186 C200 Mg2 76.3(2)
C220 C200 Mg2 72.6(2)
C220 C201 C202 118.4(3)
C220 C201 C187 107.6(3)
C202 C201 C187 119.2(3)
C220 C201 Mg2 71.0(2)
C202 C201 Mg2 152.6(3)
C187 C201 Mg2 77.4(2)
C203 C202 C201 118.5(3)
C203 C202 C222 107.7(3)
C201 C202 C222 119.2(3)
C203 C202 Mg3 71.6(2)
C201 C202 Mg3 149.7(3)
C222 C202 Mg3 79.6(2)
C204 C203 C202 121.8(3)
C204 C203 C224 121.1(3)
C202 C203 C224 108.0(3)
C204 C203 Mg3 145.1(3)
C202 C203 Mg3 73.5(2)
C224 C203 Mg3 74.9(2)
C203 C204 C205 120.0(3)
C203 C204 C188 119.6(3)
C205 C204 C188 108.5(3)
C206 C205 C204 119.7(3)
C206 C205 C190 119.3(3)
C204 C205 C190 108.2(3)
C205 C206 C225 120.8(3)
C205 C206 C207 120.5(3)
C225 C206 C207 107.4(3)
C205 C206 Mg4 155.0(2)
C225 C206 Mg4 68.22(19)
C207 C206 Mg4 72.4(2)
C208 C207 C206 119.8(3)
C208 C207 C227 121.6(3)
C206 C207 C227 108.9(3)
C208 C207 Mg4 152.8(3)
C206 C207 Mg4 75.3(2)
C227 C207 Mg4 66.3(2)
C207 C208 C191 119.7(3)
C207 C208 C209 118.8(3)
C191 C208 C209 107.7(3)
C210 C209 C193 119.5(3)
C210 C209 C208 119.6(3)
C193 C209 C208 108.2(3)
C209 C210 C228 122.0(3)
C209 C210 C211 120.2(3)
C228 C210 C211 108.4(3)
C209 C210 Mg5 148.5(2)
C228 C210 Mg5 73.4(2)
C211 C210 Mg5 71.96(19)
C212 C211 C210 120.5(3)
C212 C211 C230 121.3(3)
C210 C211 C230 107.7(3)
C212 C211 Mg5 148.2(2)
C210 C211 Mg5 74.3(2)
C230 C211 Mg5 73.0(2)
C211 C212 C213 120.3(3)
C211 C212 C194 119.3(3)
C213 C212 C194 108.0(3)
C214 C213 C196 119.4(3)
C214 C213 C212 118.9(3)
C196 C213 C212 108.5(3)
C213 C214 C231 121.8(3)
C213 C214 C215 120.2(3)
C231 C214 C215 108.1(3)
C213 C214 Mg6 150.8(3)
C231 C214 Mg6 73.4(2)
C215 C214 Mg6 70.2(2)
C216 C215 C214 120.5(3)
C216 C215 C233 119.7(3)
C214 C215 C233 107.9(3)
C216 C215 Mg6 149.1(3)
C214 C215 Mg6 75.4(2)
C233 C215 Mg6 73.0(2)
C215 C216 C217 119.6(3)
C215 C216 C197 118.7(3)
C217 C216 C197 109.1(3)
C218 C217 C216 120.6(3)
C218 C217 C199 120.3(3)
C216 C217 C199 106.9(3)
C217 C218 C219 120.9(3)
C217 C218 C234 120.3(3)
C219 C218 C234 107.4(3)
C220 C219 C218 119.3(3)
C220 C219 C221 119.4(3)
C218 C219 C221 109.2(3)
C219 C220 C201 122.0(3)
C219 C220 C200 120.2(3)
C201 C220 C200 107.9(3)
C219 C220 Mg2 146.5(3)
C201 C220 Mg2 75.2(2)
C200 C220 Mg2 72.7(2)
C222 C221 C219 119.9(3)
C222 C221 C235 119.7(3)
C219 C221 C235 107.2(3)
C221 C222 C223 120.3(3)
C221 C222 C202 120.9(3)
C223 C222 C202 107.8(3)
C221 C222 Mg3 154.3(3)
C223 C222 Mg3 74.3(2)
C202 C222 Mg3 66.9(2)
C237 C223 C224 120.6(3)
C237 C223 C222 120.2(3)
C224 C223 C222 108.2(3)
C237 C223 Mg3 154.5(2)
C224 C223 Mg3 67.95(19)
C222 C223 Mg3 73.4(2)
C223 C224 C225 119.6(3)
C223 C224 C203 108.0(3)
C225 C224 C203 118.9(3)
C223 C224 Mg3 79.1(2)
C225 C224 Mg3 149.9(3)
C203 C224 Mg3 70.4(2)
C226 C225 C206 108.6(3)
C226 C225 C224 118.9(3)
C206 C225 C224 119.5(3)
C226 C225 Mg4 69.7(2)
C206 C225 Mg4 79.1(2)
C224 C225 Mg4 150.2(3)
C238 C226 C225 121.6(3)
C238 C226 C227 121.3(3)
C225 C226 C227 108.1(3)
C238 C226 Mg4 144.8(3)
C225 C226 Mg4 76.0(2)
C227 C226 Mg4 72.4(2)
C228 C227 C207 119.2(3)
C228 C227 C226 118.5(3)
C207 C227 C226 106.6(3)
C228 C227 Mg4 149.4(3)
C207 C227 Mg4 80.1(2)
C226 C227 Mg4 72.1(2)
C210 C228 C227 118.7(3)
C210 C228 C229 107.8(3)
C227 C228 C229 119.4(3)
C210 C228 Mg5 73.3(2)
C227 C228 Mg5 152.4(2)
C229 C228 Mg5 74.6(2)
C239 C229 C230 120.3(3)
C239 C229 C228 121.2(3)
C230 C229 C228 108.0(3)
C239 C229 Mg5 152.3(2)
C230 C229 Mg5 70.81(19)
C228 C229 Mg5 72.11(19)
C229 C230 C231 119.8(3)
C229 C230 C211 107.9(3)
C231 C230 C211 118.7(3)
C229 C230 Mg5 75.7(2)
C231 C230 Mg5 151.0(2)
C211 C230 Mg5 73.0(2)
C214 C231 C230 119.0(3)
C214 C231 C232 108.2(3)
C230 C231 C232 118.9(3)
C214 C231 Mg6 72.8(2)
C230 C231 Mg6 154.4(3)
C232 C231 Mg6 72.9(2)
C240 C232 C233 120.2(3)
C240 C232 C231 121.1(3)
C233 C232 C231 108.0(3)
C240 C232 Mg6 151.7(3)
C233 C232 Mg6 70.7(2)
C231 C232 Mg6 73.1(2)
C234 C233 C232 120.8(3)
C234 C233 C215 120.2(3)
C232 C233 C215 107.8(3)
C234 C233 Mg6 149.2(3)
C232 C233 Mg6 75.1(2)
C215 C233 Mg6 71.9(2)
C233 C234 C218 119.5(3)
C233 C234 C235 119.6(3)
C218 C234 C235 108.1(3)
C236 C235 C221 120.4(3)
C236 C235 C234 119.5(3)
C221 C235 C234 108.1(3)
C235 C236 C237 120.1(3)
C235 C236 C240 120.9(3)
C237 C236 C240 107.6(3)
C223 C237 C238 119.8(3)
C223 C237 C236 119.3(3)
C238 C237 C236 108.1(3)
C226 C238 C237 119.4(3)
C226 C238 C239 119.9(3)
C237 C238 C239 108.3(3)
C229 C239 C238 119.5(3)
C229 C239 C240 120.1(3)
C238 C239 C240 107.9(3)
C232 C240 C239 119.7(3)
C232 C240 C236 118.9(3)
C239 C240 C236 108.0(3)

loop_
_geom_bond_atom_site_label_1
_geom_bond_atom_site_label_2
_geom_bond_distance
Mg1 N2 2.012(4)
Mg1 N1 2.017(4)
Mg1 C184 2.385(4)
Mg1 C183 2.402(4)
Mg1 C185 2.505(4)
Mg1 C182 2.511(4)
Mg1 C181 2.551(4)
Mg2 N3 2.015(3)
Mg2 N4 2.035(3)
Mg2 C220 2.443(4)
Mg2 C200 2.444(4)
Mg2 C201 2.499(4)
Mg2 C186 2.527(4)
Mg2 C187 2.603(4)
Mg3 N6 2.023(4)
Mg3 N5 2.034(4)
Mg3 C203 2.391(4)
Mg3 C202 2.417(4)
Mg3 C224 2.450(4)
Mg3 C222 2.584(4)
Mg3 C223 2.596(4)
Mg4 N7 2.012(3)
Mg4 N8 2.031(4)
Mg4 C226 2.392(4)
Mg4 C227 2.396(4)
Mg4 C225 2.474(4)
Mg4 C207 2.578(4)
Mg4 C206 2.616(4)
Mg5 N10 2.019(4)
Mg5 N9 2.032(4)
Mg5 C230 2.472(4)
Mg5 C211 2.473(4)
Mg5 C210 2.504(4)
Mg5 C228 2.505(4)
Mg5 C229 2.537(4)
Mg6 N11 2.003(4)
Mg6 N12 2.003(4)
Mg6 C215 2.402(4)
Mg6 C233 2.417(4)
Mg6 C214 2.470(4)
Mg6 C232 2.474(4)
Mg6 C231 2.477(4)
N1 C2 1.336(5)
N1 C6 1.433(6)
N2 C4 1.334(5)
N2 C16 1.436(6)
N3 C32 1.343(5)
N3 C36 1.450(5)
N4 C34 1.315(5)
N4 C46 1.461(5)
N5 C62 1.322(5)
N5 C66 1.465(6)
N6 C64 1.353(6)
N6 C76 1.434(6)
N7 C92 1.344(5)
N7 C96 1.439(5)
N8 C94 1.322(5)
N8 C06A 1.46(3)
N8 C106 1.475(17)
N9 C122 1.323(5)
N9 C126 1.443(6)
N10 C124 1.364(6)
N10 C136 1.429(6)
N11 C152 1.334(5)
N11 C156 1.450(6)
N12 C154 1.335(5)
N12 C166 1.443(5)
C1 C2 1.521(7)
C1 H1A 0.9800
C1 H1B 0.9800
C1 H1C 0.9800
C2 C3 1.387(7)
C3 C4 1.393(7)
C3 H3 0.9500
C4 C5 1.515(7)
C5 H5A 0.9800
C5 H5B 0.9800
C5 H5C 0.9800
C6 C7 1.401(7)
C6 C11 1.410(6)
C7 C8 1.378(7)
C7 C12 1.503(6)
C8 C9 1.396(7)
C8 H8 0.9500
C9 C10 1.369(8)
C9 H9 0.9500
C10 C11 1.391(8)
C10 H10 0.9500
C11 C14 1.505(7)
C12 C13 1.505(7)
C12 H12A 0.9900
C12 H12B 0.9900
C13 H13A 0.9800
C13 H13B 0.9800
C13 H13C 0.9800
C14 C15 1.496(9)
C14 H14A 0.9900
C14 H14B 0.9900
C15 H15A 0.9800
C15 H15B 0.9800
C15 H15C 0.9800
C16 C17 1.375(8)
C16 C21 1.405(7)
C17 C18 1.424(9)
C17 C22 1.513(10)
C18 C19 1.362(11)
C18 H18 0.9500
C19 C20 1.344(10)
C19 H19 0.9500
C20 C21 1.394(8)
C20 H20 0.9500
C21 C24 1.518(9)
C22 C23 1.410(10)
C22 H22A 0.9900
C22 H22B 0.9900
C23 H23A 0.9800
C23 H23B 0.9800
C23 H23C 0.9800
C24 C25 1.526(8)
C24 H24A 0.9900
C24 H24B 0.9900
C25 H25A 0.9800
C25 H25B 0.9800
C25 H25C 0.9800
C31 C32 1.512(6)
C31 H31A 0.9800
C31 H31B 0.9800
C31 H31C 0.9800
C32 C33 1.395(6)
C33 C34 1.410(6)
C33 H33 0.9500
C34 C35 1.516(6)
C35 H35A 0.9800
C35 H35B 0.9800
C35 H35C 0.9800
C36 C37 1.398(7)
C36 C41 1.401(6)
C37 C38 1.406(7)
C37 C42 1.517(7)
C38 C39 1.371(8)
C38 H38 0.9500
C39 C40 1.364(8)
C39 H39 0.9500
C40 C41 1.404(7)
C40 H40 0.9500
C41 C44 1.490(7)
C42 C43 1.460(9)
C42 H42A 0.9900
C42 H42B 0.9900
C43 H43A 0.9800
C43 H43B 0.9800
C43 H43C 0.9800
C44 C45 1.523(7)
C44 H44A 0.9900
C44 H44B 0.9900
C45 H45A 0.9800
C45 H45B 0.9800
C45 H45C 0.9800
C46 C47 1.388(7)
C46 C51 1.401(6)
C47 C48 1.403(7)
C47 C52 1.501(7)
C48 C49 1.370(8)
C48 H48 0.9500
C49 C50 1.369(8)
C49 H49 0.9500
C50 C51 1.406(7)
C50 H50 0.9500
C51 C54 1.493(7)
C52 C53 1.531(7)
C52 H52A 0.9900
C52 H52B 0.9900
C53 H53A 0.9800
C53 H53B 0.9800
C53 H53C 0.9800
C54 C55 1.524(7)
C54 H54A 0.9900
C54 H54B 0.9900
C55 H55A 0.9800
C55 H55B 0.9800
C55 H55C 0.9800
C61 C62 1.514(6)
C61 H61A 0.9800
C61 H61B 0.9800
C61 H61C 0.9800
C62 C63 1.411(6)
C63 C64 1.397(7)
C63 H63 0.9500
C64 C65 1.508(6)
C65 H65A 0.9800
C65 H65B 0.9800
C65 H65C 0.9800
C66 C71 1.384(7)
C66 C67 1.387(7)
C67 C68 1.404(6)
C67 C72 1.508(7)
C68 C69 1.355(8)
C68 H68 0.9500
C69 C70 1.358(8)
C69 H69 0.9500
C70 C71 1.422(8)
C70 H70 0.9500
C71 C74 1.519(8)
C71 C74A 1.527(9)
C72 C73 1.502(8)
C72 H72A 0.9900
C72 H72B 0.9900
C73 H73A 0.9800
C73 H73B 0.9800
C73 H73C 0.9800
C74 C75 1.511(8)
C74 H74A 0.9900
C74 H74B 0.9900
C75 H75A 0.9800
C75 H75B 0.9800
C75 H75C 0.9800
C74A C75A 1.515(10)
C74A H74C 0.9900
C74A H74D 0.9900
C75A H75D 0.9800
C75A H75E 0.9800
C75A H75F 0.9800
C76 C77 1.396(7)
C76 C81 1.424(7)
C77 C78 1.392(7)
C77 C82 1.513(8)
C78 C79 1.376(9)
C78 H78 0.9500
C79 C80 1.369(10)
C79 H79 0.9500
C80 C81 1.392(8)
C80 H80 0.9500
C81 C84 1.505(8)
C82 C83 1.493(8)
C82 H82A 0.9900
C82 H82B 0.9900
C83 H83A 0.9800
C83 H83B 0.9800
C83 H83C 0.9800
C84 C85 1.448(9)
C84 H84A 0.9900
C84 H84B 0.9900
C85 H85A 0.9800
C85 H85B 0.9800
C85 H85C 0.9800
C91 C92 1.523(6)
C91 H91A 0.9800
C91 H91B 0.9800
C91 H91C 0.9800
C92 C93 1.400(6)
C93 C94 1.404(6)
C93 H93 0.9500
C94 C95 1.505(6)
C95 H95A 0.9800
C95 H95B 0.9800
C95 H95C 0.9800
C96 C101 1.404(6)
C96 C97 1.416(6)
C97 C98 1.408(7)
C97 C102 1.508(7)
C98 C99 1.376(8)
C98 H98 0.9500
C99 C100 1.375(8)
C99 H99 0.9500
C100 C101 1.392(6)
C100 H100 0.9500
C101 C104 1.502(6)
C102 C103 1.524(7)
C102 H10A 0.9900
C102 H10B 0.9900
C103 H10C 0.9800
C103 H10D 0.9800
C103 H10E 0.9800
C104 C105 1.504(7)
C104 H10F 0.9900
C104 H10G 0.9900
C105 H10H 0.9800
C105 H10I 0.9800
C105 H10J 0.9800
C106 C107 1.419(15)
C106 C111 1.421(13)
C107 C108 1.408(12)
C107 C112 1.506(9)
C108 C109 1.386(15)
C108 H108 0.9500
C109 C110 1.407(17)
C109 H109 0.9500
C110 C111 1.397(14)
C110 H110 0.9500
C111 C114 1.503(9)
C112 C113 1.516(9)
C112 H11A 0.9900
C112 H11B 0.9900
C113 H11C 0.9800
C113 H11D 0.9800
C113 H11E 0.9800
C06A C11A 1.394(18)
C06A C07A 1.415(16)
C07A C08A 1.390(14)
C07A C12A 1.503(19)
C08A C09A 1.387(16)
C08A H08A 0.9500
C09A C10A 1.389(18)
C09A H09A 0.9500
C10A C11A 1.377(18)
C10A H10K 0.9500
C11A C114 1.499(10)
C12A C13A 1.524(9)
C12A H12I 0.9900
C12A H12J 0.9900
C13A H13N 0.9800
C13A H13O 0.9800
C13A H13P 0.9800
C114 C115 1.521(9)
C114 H11F 0.9900
C114 H11G 0.9900
C115 H11H 0.9800
C115 H11I 0.9800
C115 H11J 0.9800
C121 C122 1.511(7)
C121 H12C 0.9800
C121 H12D 0.9800
C121 H12E 0.9800
C122 C123 1.406(7)
C123 C124 1.380(7)
C123 H123 0.9500
C124 C125 1.522(7)
C125 H12F 0.9800
C125 H12G 0.9800
C125 H12H 0.9800
C126 C131 1.390(7)
C126 C127 1.402(6)
C127 C128 1.396(7)
C127 C132 1.512(7)
C128 C129 1.364(8)
C128 H128 0.9500
C129 C130 1.370(8)
C129 H129 0.9500
C130 C131 1.411(7)
C130 H130 0.9500
C131 C134 1.498(7)
C132 C133 1.513(7)
C132 H13D 0.9900
C132 H13E 0.9900
C133 H13F 0.9800
C133 H13G 0.9800
C133 H13H 0.9800
C134 C135 1.533(7)
C134 H13I 0.9900
C134 H13J 0.9900
C135 H13K 0.9800
C135 H13L 0.9800
C135 H13M 0.9800
C136 C137 1.391(7)
C136 C141 1.417(7)
C137 C138 1.403(7)
C137 C142 1.502(8)
C138 C139 1.376(9)
C138 H138 0.9500
C139 C140 1.372(10)
C139 H139 0.9500
C140 C141 1.378(8)
C140 H140 0.9500
C141 C144 1.514(10)
C142 C143 1.517(7)
C142 H14C 0.9900
C142 H14D 0.9900
C143 H14E 0.9800
C143 H14F 0.9800
C143 H14G 0.9800
C144 C145 1.486(9)
C144 H14H 0.9900
C144 H14I 0.9900
C145 H14J 0.9800
C145 H14K 0.9800
C145 H14L 0.9800
C151 C152 1.525(6)
C151 H15D 0.9800
C151 H15E 0.9800
C151 H15F 0.9800
C152 C153 1.395(7)
C153 C154 1.404(6)
C153 H153 0.9500
C154 C155 1.509(6)
C155 H15G 0.9800
C155 H15H 0.9800
C155 H15I 0.9800
C156 C157 1.401(7)
C156 C161 1.408(7)
C157 C158 1.401(8)
C157 C162 1.493(9)
C158 C159 1.367(9)
C158 H158 0.9500
C159 C160 1.368(9)
C159 H159 0.9500
C160 C161 1.407(7)
C160 H160 0.9500
C161 C164 1.477(6)
C162 C163 1.493(9)
C162 H16A 0.9900
C162 H16B 0.9900
C163 H16C 0.9800
C163 H16D 0.9800
C163 H16E 0.9800
C164 C16A 1.458(9)
C164 C165 1.482(9)
C164 H16F 0.9900
C164 H16G 0.9900
C164 H16H 0.9900
C164 H16I 0.9900
C165 H16J 0.9800
C165 H16K 0.9800
C165 H16L 0.9800
C16A H16M 0.9800
C16A H16N 0.9800
C16A H16O 0.9800
C166 C171 1.384(7)
C166 C167 1.418(6)
C167 C168 1.397(8)
C167 C172 1.491(8)
C168 C169 1.371(9)
C168 H168 0.9500
C169 C170 1.371(8)
C169 H169 0.9500
C170 C171 1.391(7)
C170 H170 0.9500
C171 C174 1.519(7)
C172 C173 1.499(8)
C172 H17A 0.9900
C172 H17B 0.9900
C173 H17C 0.9800
C173 H17D 0.9800
C173 H17E 0.9800
C174 C175 1.515(7)
C174 H17F 0.9900
C174 H17G 0.9900
C175 H17H 0.9800
C175 H17I 0.9800
C175 H17J 0.9800
C181 C186 1.424(5)
C181 C182 1.451(5)
C181 C185 1.452(5)
C182 C189 1.421(5)
C182 C183 1.452(5)
C183 C192 1.418(5)
C183 C184 1.450(5)
C184 C195 1.423(5)
C184 C185 1.447(5)
C185 C198 1.409(5)
C186 C187 1.437(5)
C186 C200 1.444(5)
C187 C188 1.417(5)
C187 C201 1.457(5)
C188 C204 1.435(5)
C188 C189 1.449(5)
C189 C190 1.430(5)
C190 C191 1.420(5)
C190 C205 1.442(5)
C191 C192 1.431(5)
C191 C208 1.437(5)
C192 C193 1.435(5)
C193 C194 1.422(5)
C193 C209 1.431(5)
C194 C195 1.425(5)
C194 C212 1.447(5)
C195 C196 1.446(5)
C196 C197 1.412(5)
C196 C213 1.430(5)
C197 C198 1.438(5)
C197 C216 1.444(5)
C198 C199 1.441(5)
C199 C200 1.419(5)
C199 C217 1.438(5)
C200 C220 1.457(5)
C201 C220 1.440(5)
C201 C202 1.447(5)
C202 C203 1.441(5)
C202 C222 1.452(5)
C203 C204 1.419(5)
C203 C224 1.445(5)
C204 C205 1.432(5)
C205 C206 1.427(5)
C206 C225 1.440(5)
C206 C207 1.442(5)
C207 C208 1.421(5)
C207 C227 1.448(5)
C208 C209 1.449(5)
C209 C210 1.418(5)
C210 C228 1.434(5)
C210 C211 1.445(5)
C211 C212 1.410(5)
C211 C230 1.446(5)
C212 C213 1.439(5)
C213 C214 1.418(5)
C214 C231 1.438(5)
C214 C215 1.443(5)
C215 C216 1.421(5)
C215 C233 1.453(5)
C216 C217 1.429(5)
C217 C218 1.421(5)
C218 C219 1.425(5)
C218 C234 1.433(5)
C219 C220 1.421(5)
C219 C221 1.433(5)
C221 C222 1.422(5)
C221 C235 1.433(5)
C222 C223 1.441(5)
C223 C237 1.432(5)
C223 C224 1.437(5)
C224 C225 1.441(5)
C225 C226 1.435(5)
C226 C238 1.423(5)
C226 C227 1.458(5)
C227 C228 1.439(5)
C228 C229 1.446(5)
C229 C239 1.432(5)
C229 C230 1.443(5)
C230 C231 1.444(5)
C231 C232 1.447(5)
C232 C240 1.422(5)
C232 C233 1.439(5)
C233 C234 1.417(5)
C234 C235 1.440(5)
C235 C236 1.429(5)
C236 C237 1.441(5)
C236 C240 1.442(5)
C237 C238 1.434(5)
C238 C239 1.434(5)
C239 C240 1.439(5)

loop_
_geom_torsion_atom_site_label_1
_geom_torsion_atom_site_label_2
_geom_torsion_atom_site_label_3
_geom_torsion_atom_site_label_4
_geom_torsion
C6 N1 C2 C3 -167.8(4)
Mg1 N1 C2 C3 6.5(7)
C6 N1 C2 C1 10.1(7)
Mg1 N1 C2 C1 -175.6(4)
N1 C2 C3 C4 8.1(8)
C1 C2 C3 C4 -169.9(5)
C16 N2 C4 C3 174.1(5)
Mg1 N2 C4 C3 -2.6(7)
C16 N2 C4 C5 -4.1(7)
Mg1 N2 C4 C5 179.1(4)
C2 C3 C4 N2 -10.3(8)
C2 C3 C4 C5 168.0(5)
C2 N1 C6 C7 -105.6(5)
Mg1 N1 C6 C7 79.8(4)
C2 N1 C6 C11 80.8(5)
Mg1 N1 C6 C11 -93.8(4)
C11 C6 C7 C8 -0.2(6)
N1 C6 C7 C8 -173.7(4)
C11 C6 C7 C12 -179.8(4)
N1 C6 C7 C12 6.7(6)
C6 C7 C8 C9 0.7(7)
C12 C7 C8 C9 -179.7(5)
C7 C8 C9 C10 -1.1(9)
C8 C9 C10 C11 1.0(9)
C9 C10 C11 C6 -0.5(8)
C9 C10 C11 C14 177.8(6)
C7 C6 C11 C10 0.1(7)
N1 C6 C11 C10 173.6(4)
C7 C6 C11 C14 -178.2(4)
N1 C6 C11 C14 -4.7(7)
C8 C7 C12 C13 3.0(6)
C6 C7 C12 C13 -177.3(4)
C10 C11 C14 C15 -68.5(7)
C6 C11 C14 C15 109.7(6)
C4 N2 C16 C17 90.4(6)
Mg1 N2 C16 C17 -92.6(5)
C4 N2 C16 C21 -94.9(5)
Mg1 N2 C16 C21 82.1(5)
C21 C16 C17 C18 -1.5(8)
N2 C16 C17 C18 173.0(5)
C21 C16 C17 C22 177.8(6)
N2 C16 C17 C22 -7.7(8)
C16 C17 C18 C19 0.2(9)
C22 C17 C18 C19 -179.1(7)
C17 C18 C19 C20 0.9(10)
C18 C19 C20 C21 -0.7(10)
C19 C20 C21 C16 -0.6(8)
C19 C20 C21 C24 -178.9(6)
C17 C16 C21 C20 1.7(7)
N2 C16 C21 C20 -172.9(4)
C17 C16 C21 C24 -179.9(5)
N2 C16 C21 C24 5.5(6)
C16 C17 C22 C23 130.3(8)
C18 C17 C22 C23 -50.5(12)
C20 C21 C24 C25 11.1(8)
C16 C21 C24 C25 -167.2(5)
C36 N3 C32 C33 157.6(4)
Mg2 N3 C32 C33 -20.7(6)
C36 N3 C32 C31 -21.1(6)
Mg2 N3 C32 C31 160.6(4)
N3 C32 C33 C34 -5.2(8)
C31 C32 C33 C34 173.5(5)
C46 N4 C34 C33 -179.7(4)
Mg2 N4 C34 C33 -0.4(6)
C46 N4 C34 C35 -3.0(6)
Mg2 N4 C34 C35 176.4(3)
C32 C33 C34 N4 17.4(8)
C32 C33 C34 C35 -159.5(5)
C32 N3 C36 C37 -72.6(5)
Mg2 N3 C36 C37 105.5(4)
C32 N3 C36 C41 109.7(5)
Mg2 N3 C36 C41 -72.1(5)
C41 C36 C37 C38 -3.8(8)
N3 C36 C37 C38 178.5(5)
C41 C36 C37 C42 175.4(5)
N3 C36 C37 C42 -2.3(7)
C36 C37 C38 C39 1.2(9)
C42 C37 C38 C39 -178.0(6)
C37 C38 C39 C40 1.8(9)
C38 C39 C40 C41 -2.3(9)
C37 C36 C41 C40 3.4(7)
N3 C36 C41 C40 -179.0(4)
C37 C36 C41 C44 -177.5(5)
N3 C36 C41 C44 0.1(7)
C39 C40 C41 C36 -0.3(8)
C39 C40 C41 C44 -179.4(5)
C36 C37 C42 C43 176.8(8)
C38 C37 C42 C43 -4.0(11)
C36 C41 C44 C45 -114.6(6)
C40 C41 C44 C45 64.4(7)
C34 N4 C46 C47 109.4(4)
Mg2 N4 C46 C47 -70.0(4)
C34 N4 C46 C51 -78.5(5)
Mg2 N4 C46 C51 102.1(4)
C51 C46 C47 C48 1.5(6)
N4 C46 C47 C48 173.2(4)
C51 C46 C47 C52 -177.2(4)
N4 C46 C47 C52 -5.5(6)
C46 C47 C48 C49 0.9(6)
C52 C47 C48 C49 179.7(4)
C47 C48 C49 C50 -1.6(7)
C48 C49 C50 C51 -0.1(7)
C47 C46 C51 C50 -3.1(6)
N4 C46 C51 C50 -174.8(3)
C47 C46 C51 C54 174.1(4)
N4 C46 C51 C54 2.5(6)
C49 C50 C51 C46 2.3(6)
C49 C50 C51 C54 -174.9(4)
C46 C47 C52 C53 -79.1(6)
C48 C47 C52 C53 102.2(6)
C46 C51 C54 C55 -168.4(4)
C50 C51 C54 C55 8.7(7)
C66 N5 C62 C63 -179.1(4)
Mg3 N5 C62 C63 2.5(6)
C66 N5 C62 C61 -1.2(7)
Mg3 N5 C62 C61 -179.6(4)
N5 C62 C63 C64 14.9(8)
C61 C62 C63 C64 -163.1(5)
C76 N6 C64 C63 159.2(5)
Mg3 N6 C64 C63 -17.2(6)
C76 N6 C64 C65 -19.0(7)
Mg3 N6 C64 C65 164.7(4)
C62 C63 C64 N6 -6.3(9)
C62 C63 C64 C65 171.9(5)
C62 N5 C66 C71 103.8(5)
Mg3 N5 C66 C71 -77.7(5)
C62 N5 C66 C67 -82.7(5)
Mg3 N5 C66 C67 95.8(4)
C71 C66 C67 C68 0.4(6)
N5 C66 C67 C68 -172.8(4)
C71 C66 C67 C72 177.4(5)
N5 C66 C67 C72 4.2(6)
C66 C67 C68 C69 0.4(6)
C72 C67 C68 C69 -176.8(4)
C67 C68 C69 C70 -1.0(8)
C68 C69 C70 C71 0.8(8)
C67 C66 C71 C70 -0.5(8)
N5 C66 C71 C70 172.8(4)
C67 C66 C71 C74 -168.7(6)
N5 C66 C71 C74 4.7(8)
C67 C66 C71 C74A 161.5(8)
N5 C66 C71 C74A -25.1(9)
C69 C70 C71 C66 0.0(8)
C69 C70 C71 C74 169.0(6)
C69 C70 C71 C74A -162.0(8)
C66 C67 C72 C73 125.4(5)
C68 C67 C72 C73 -57.6(6)
C66 C71 C74 C75 -87.2(11)
C70 C71 C74 C75 104.6(10)
C66 C71 C74A C75A 104.6(15)
C70 C71 C74A C75A -93.8(16)
C64 N6 C76 C77 103.6(5)
Mg3 N6 C76 C77 -80.3(5)
C64 N6 C76 C81 -76.8(6)
Mg3 N6 C76 C81 99.3(4)
C81 C76 C77 C78 0.5(7)
N6 C76 C77 C78 -180.0(4)
C81 C76 C77 C82 179.1(4)
N6 C76 C77 C82 -1.4(7)
C76 C77 C78 C79 2.2(8)
C82 C77 C78 C79 -176.3(5)
C77 C78 C79 C80 -2.8(10)
C78 C79 C80 C81 0.5(10)
C79 C80 C81 C76 2.1(9)
C79 C80 C81 C84 -177.6(6)
C77 C76 C81 C80 -2.6(7)
N6 C76 C81 C80 177.9(5)
C77 C76 C81 C84 177.1(5)
N6 C76 C81 C84 -2.5(7)
C78 C77 C82 C83 -23.5(7)
C76 C77 C82 C83 157.9(5)
C80 C81 C84 C85 -26.5(11)
C76 C81 C84 C85 153.9(8)
C96 N7 C92 C93 160.1(4)
Mg4 N7 C92 C93 -16.6(6)
C96 N7 C92 C91 -17.6(6)
Mg4 N7 C92 C91 165.6(3)
N7 C92 C93 C94 -8.9(8)
C91 C92 C93 C94 169.0(5)
C06A N8 C94 C93 177.1(10)
C106 N8 C94 C93 -171.9(7)
Mg4 N8 C94 C93 3.8(6)
C06A N8 C94 C95 -4.4(11)
C106 N8 C94 C95 6.7(9)
Mg4 N8 C94 C95 -177.7(4)
C92 C93 C94 N8 16.4(8)
C92 C93 C94 C95 -162.1(5)
C92 N7 C96 C101 103.7(4)
Mg4 N7 C96 C101 -79.9(5)
C92 N7 C96 C97 -75.5(5)
Mg4 N7 C96 C97 100.9(4)
C101 C96 C97 C98 -3.4(6)
N7 C96 C97 C98 175.8(4)
C101 C96 C97 C102 176.3(4)
N7 C96 C97 C102 -4.4(6)
C96 C97 C98 C99 1.6(7)
C102 C97 C98 C99 -178.1(5)
C97 C98 C99 C100 1.1(8)
C98 C99 C100 C101 -2.2(8)
C99 C100 C101 C96 0.4(7)
C99 C100 C101 C104 -177.9(5)
C97 C96 C101 C100 2.4(6)
N7 C96 C101 C100 -176.8(4)
C97 C96 C101 C104 -179.3(4)
N7 C96 C101 C104 1.5(6)
C98 C97 C102 C103 -6.1(7)
C96 C97 C102 C103 174.2(5)
C100 C101 C104 C105 -16.1(6)
C96 C101 C104 C105 165.6(4)
C94 N8 C106 C107 89.7(12)
Mg4 N8 C106 C107 -85.9(13)
C94 N8 C106 C111 -91.4(13)
Mg4 N8 C106 C111 93.0(12)
C111 C106 C107 C108 0.0(17)
N8 C106 C107 C108 178.7(12)
C111 C106 C107 C112 -177.2(16)
N8 C106 C107 C112 1.5(18)
C106 C107 C108 C109 -0.3(14)
C112 C107 C108 C109 177.1(13)
C107 C108 C109 C110 -1(2)
C108 C109 C110 C111 3(3)
C109 C110 C111 C106 -3(3)
C109 C110 C111 C114 165(2)
C107 C106 C111 C110 1(3)
N8 C106 C111 C110 -177.4(16)
C107 C106 C111 C114 -165.9(19)
N8 C106 C111 C114 15(2)
C108 C107 C112 C113 -89.7(12)
C106 C107 C112 C113 87.4(14)
C94 N8 C06A C11A -64(2)
Mg4 N8 C06A C11A 110(2)
C94 N8 C06A C07A 114.3(13)
Mg4 N8 C06A C07A -72.1(16)
C11A C06A C07A C08A -1.6(19)
N8 C06A C07A C08A -179.8(13)
C11A C06A C07A C12A 176(2)
N8 C06A C07A C12A -3(2)
C06A C07A C08A C09A -3.8(16)
C12A C07A C08A C09A 178.9(15)
C07A C08A C09A C10A 7(3)
C08A C09A C10A C11A -5(5)
C09A C10A C11A C06A -1(5)
C09A C10A C11A C114 -158(3)
C07A C06A C11A C10A 4(4)
N8 C06A C11A C10A -178(3)
C07A C06A C11A C114 162(2)
N8 C06A C11A C114 -20(3)
C08A C07A C12A C13A 100.1(17)
C06A C07A C12A C13A -77(2)
C10A C11A C114 C115 -59(3)
C06A C11A C114 C115 140.4(19)
C110 C111 C114 C115 -47(2)
C106 C111 C114 C115 118.6(18)
C126 N9 C122 C123 -176.1(5)
Mg5 N9 C122 C123 1.9(7)
C126 N9 C122 C121 1.6(7)
Mg5 N9 C122 C121 179.5(4)
N9 C122 C123 C124 17.6(9)
C121 C122 C123 C124 -160.1(6)
C136 N10 C124 C123 160.7(5)
Mg5 N10 C124 C123 -18.2(7)
C136 N10 C124 C125 -19.9(7)
Mg5 N10 C124 C125 161.2(4)
C122 C123 C124 N10 -8.1(10)
C122 C123 C124 C125 172.5(6)
C122 N9 C126 C131 109.4(5)
Mg5 N9 C126 C131 -68.7(4)
C122 N9 C126 C127 -79.0(5)
Mg5 N9 C126 C127 102.9(4)
C131 C126 C127 C128 -1.7(6)
N9 C126 C127 C128 -172.9(4)
C131 C126 C127 C132 175.1(4)
N9 C126 C127 C132 3.9(6)
C126 C127 C128 C129 2.2(6)
C132 C127 C128 C129 -174.5(4)
C127 C128 C129 C130 -1.0(7)
C128 C129 C130 C131 -0.7(7)
C127 C126 C131 C130 0.0(6)
N9 C126 C131 C130 171.5(4)
C127 C126 C131 C134 -178.9(4)
N9 C126 C131 C134 -7.4(6)
C129 C130 C131 C126 1.2(6)
C129 C130 C131 C134 -179.9(4)
C128 C127 C132 C133 5.5(6)
C126 C127 C132 C133 -171.1(4)
C126 C131 C134 C135 -77.6(6)
C130 C131 C134 C135 103.5(5)
C124 N10 C136 C137 111.1(5)
Mg5 N10 C136 C137 -70.0(5)
C124 N10 C136 C141 -72.1(6)
Mg5 N10 C136 C141 106.7(5)
C141 C136 C137 C138 1.1(7)
N10 C136 C137 C138 177.7(4)
C141 C136 C137 C142 180.0(5)
N10 C136 C137 C142 -3.4(7)
C136 C137 C138 C139 -0.1(7)
C142 C137 C138 C139 -179.0(5)
C137 C138 C139 C140 -0.6(9)
C138 C139 C140 C141 0.3(9)
C139 C140 C141 C136 0.7(9)
C139 C140 C141 C144 -178.0(6)
C137 C136 C141 C140 -1.4(8)
N10 C136 C141 C140 -178.1(5)
C137 C136 C141 C144 177.4(5)
N10 C136 C141 C144 0.6(8)
C136 C137 C142 C143 -110.8(6)
C138 C137 C142 C143 68.1(7)
C140 C141 C144 C145 4.7(10)
C136 C141 C144 C145 -174.0(6)
C156 N11 C152 C153 174.6(5)
Mg6 N11 C152 C153 -4.6(7)
C156 N11 C152 C151 -5.9(7)
Mg6 N11 C152 C151 175.0(4)
N11 C152 C153 C154 -8.7(8)
C151 C152 C153 C154 171.7(5)
C166 N12 C154 C153 -170.1(4)
Mg6 N12 C154 C153 6.1(6)
C166 N12 C154 C155 8.2(6)
Mg6 N12 C154 C155 -175.6(3)
C152 C153 C154 N12 7.8(8)
C152 C153 C154 C155 -170.5(5)
C152 N11 C156 C157 -93.3(5)
Mg6 N11 C156 C157 85.8(5)
C152 N11 C156 C161 92.8(5)
Mg6 N11 C156 C161 -88.1(5)
C161 C156 C157 C158 -0.4(7)
N11 C156 C157 C158 -174.1(4)
C161 C156 C157 C162 178.5(5)
N11 C156 C157 C162 4.9(7)
C156 C157 C158 C159 0.4(8)
C162 C157 C158 C159 -178.6(6)
C157 C158 C159 C160 0.2(9)
C158 C159 C160 C161 -0.8(9)
C159 C160 C161 C156 0.8(8)
C159 C160 C161 C164 177.3(6)
C157 C156 C161 C160 -0.1(7)
N11 C156 C161 C160 173.5(4)
C157 C156 C161 C164 -176.7(5)
N11 C156 C161 C164 -3.1(7)
C156 C157 C162 C163 -148.1(6)
C158 C157 C162 C163 30.8(9)
C160 C161 C164 C16A -2.3(14)
C156 C161 C164 C16A 174.1(12)
C160 C161 C164 C165 41.0(14)
C156 C161 C164 C165 -142.6(13)
C154 N12 C166 C171 -101.8(5)
Mg6 N12 C166 C171 81.8(4)
C154 N12 C166 C167 84.0(5)
Mg6 N12 C166 C167 -92.5(4)
C171 C166 C167 C168 -0.8(7)
N12 C166 C167 C168 173.3(4)
C171 C166 C167 C172 -178.5(4)
N12 C166 C167 C172 -4.4(6)
C166 C167 C168 C169 -0.4(8)
C172 C167 C168 C169 177.4(5)
C167 C168 C169 C170 0.7(9)
C168 C169 C170 C171 0.2(9)
C167 C166 C171 C170 1.7(6)
N12 C166 C171 C170 -172.4(4)
C167 C166 C171 C174 -178.3(4)
N12 C166 C171 C174 7.6(6)
C169 C170 C171 C166 -1.4(7)
C169 C170 C171 C174 178.6(5)
C168 C167 C172 C173 -75.4(7)
C166 C167 C172 C173 102.3(6)
C166 C171 C174 C175 -176.2(4)
C170 C171 C174 C175 3.8(7)
C186 C181 C182 C189 1.7(5)
C185 C181 C182 C189 141.1(3)
Mg1 C181 C182 C189 -155.9(3)
C186 C181 C182 C183 -141.2(3)
C185 C181 C182 C183 -1.8(4)
Mg1 C181 C182 C183 61.2(2)
C186 C181 C182 Mg1 157.6(3)
C185 C181 C182 Mg1 -63.0(2)
C189 C182 C183 C192 0.8(5)
C181 C182 C183 C192 144.3(3)
Mg1 C182 C183 C192 -150.6(3)
C189 C182 C183 C184 -143.1(3)
C181 C182 C183 C184 0.4(4)
Mg1 C182 C183 C184 65.5(2)
C189 C182 C183 Mg1 151.4(3)
C181 C182 C183 Mg1 -65.1(2)
C192 C183 C184 C195 -0.2(5)
C182 C183 C184 C195 143.8(3)
Mg1 C183 C184 C195 -147.1(3)
C192 C183 C184 C185 -142.8(3)
C182 C183 C184 C185 1.2(4)
Mg1 C183 C184 C185 70.2(2)
C192 C183 C184 Mg1 147.0(3)
C182 C183 C184 Mg1 -69.0(2)
C195 C184 C185 C198 1.3(5)
C183 C184 C185 C198 144.0(3)
Mg1 C184 C185 C198 -148.7(3)
C195 C184 C185 C181 -145.1(3)
C183 C184 C185 C181 -2.3(4)
Mg1 C184 C185 C181 64.9(2)
C195 C184 C185 Mg1 150.0(3)
C183 C184 C185 Mg1 -67.2(2)
C186 C181 C185 C198 -3.7(5)
C182 C181 C185 C198 -143.3(3)
Mg1 C181 C185 C198 153.6(3)
C186 C181 C185 C184 142.1(3)
C182 C181 C185 C184 2.6(4)
Mg1 C181 C185 C184 -60.6(2)
C186 C181 C185 Mg1 -157.3(3)
C182 C181 C185 Mg1 63.2(2)
C182 C181 C186 C187 -0.7(5)
C185 C181 C186 C187 -135.7(3)
Mg1 C181 C186 C187 112.6(6)
C182 C181 C186 C200 136.1(3)
C185 C181 C186 C200 1.1(5)
Mg1 C181 C186 C200 -110.6(7)
C182 C181 C186 Mg2 -121.8(5)
C185 C181 C186 Mg2 103.2(6)
Mg1 C181 C186 Mg2 -8.5(12)
C181 C186 C187 C188 -0.8(5)
C200 C186 C187 C188 -141.8(3)
Mg2 C186 C187 C188 154.8(3)
C181 C186 C187 C201 144.7(3)
C200 C186 C187 C201 3.7(4)
Mg2 C186 C187 C201 -59.7(2)
C181 C186 C187 Mg2 -155.6(3)
C200 C186 C187 Mg2 63.4(2)
C186 C187 C188 C204 138.0(3)
C201 C187 C188 C204 -3.2(5)
Mg2 C187 C188 C204 -110.9(6)
C186 C187 C188 C189 1.4(5)
C201 C187 C188 C189 -139.8(3)
Mg2 C187 C188 C189 112.5(6)
C181 C182 C189 C190 -138.7(3)
C183 C182 C189 C190 0.1(5)
Mg1 C182 C189 C190 101.2(6)
C181 C182 C189 C188 -1.1(5)
C183 C182 C189 C188 137.7(3)
Mg1 C182 C189 C188 -121.2(5)
C187 C188 C189 C182 -0.5(5)
C204 C188 C189 C182 -141.9(3)
C187 C188 C189 C190 141.4(3)
C204 C188 C189 C190 -0.1(4)
C182 C189 C190 C191 -0.4(5)
C188 C189 C190 C191 -142.0(3)
C182 C189 C190 C205 142.3(3)
C188 C189 C190 C205 0.7(4)
C189 C190 C191 C192 -0.2(5)
C205 C190 C191 C192 -138.3(3)
C189 C190 C191 C208 139.3(3)
C205 C190 C191 C208 1.2(5)
C184 C183 C192 C191 138.2(3)
C182 C183 C192 C191 -1.3(5)
Mg1 C183 C192 C191 -117.7(5)
C184 C183 C192 C193 0.8(5)
C182 C183 C192 C193 -138.8(3)
Mg1 C183 C192 C193 104.9(5)
C190 C191 C192 C183 1.0(5)
C208 C191 C192 C183 -143.0(3)
C190 C191 C192 C193 142.4(3)
C208 C191 C192 C193 -1.6(4)
C183 C192 C193 C194 -0.8(5)
C191 C192 C193 C194 -142.2(3)
C183 C192 C193 C209 142.5(3)
C191 C192 C193 C209 1.1(4)
C209 C193 C194 C195 -138.3(4)
C192 C193 C194 C195 0.3(5)
C209 C193 C194 C212 -0.2(5)
C192 C193 C194 C212 138.5(3)
C185 C184 C195 C194 137.9(3)
C183 C184 C195 C194 -0.3(5)
Mg1 C184 C195 C194 -106.7(5)
C185 C184 C195 C196 -0.1(5)
C183 C184 C195 C196 -138.3(3)
Mg1 C184 C195 C196 115.3(5)
C193 C194 C195 C184 0.3(5)
C212 C194 C195 C184 -142.5(3)
C193 C194 C195 C196 142.1(3)
C212 C194 C195 C196 -0.7(4)
C184 C195 C196 C197 0.0(5)
C194 C195 C196 C197 -141.8(3)
C184 C195 C196 C213 142.7(3)
C194 C195 C196 C213 1.0(4)
C213 C196 C197 C198 -138.6(4)
C195 C196 C197 C198 -0.9(5)
C213 C196 C197 C216 0.2(5)
C195 C196 C197 C216 137.9(4)
C184 C185 C198 C197 -2.2(5)
C181 C185 C198 C197 139.6(4)
Mg1 C185 C198 C197 -101.9(6)
C184 C185 C198 C199 -138.3(3)
C181 C185 C198 C199 3.6(5)
Mg1 C185 C198 C199 122.0(5)
C196 C197 C198 C185 2.0(5)
C216 C197 C198 C185 -141.5(3)
C196 C197 C198 C199 142.9(3)
C216 C197 C198 C199 -0.7(4)
C185 C198 C199 C200 -0.7(5)
C197 C198 C199 C200 -141.6(3)
C185 C198 C199 C217 141.1(3)
C197 C198 C199 C217 0.2(4)
C217 C199 C200 C186 -139.7(3)
C198 C199 C200 C186 -1.8(5)
C217 C199 C200 C220 0.9(5)
C198 C199 C200 C220 138.7(3)
C217 C199 C200 Mg2 104.8(5)
C198 C199 C200 Mg2 -117.3(5)
C181 C186 C200 C199 1.6(5)
C187 C186 C200 C199 143.1(3)
Mg2 C186 C200 C199 -149.1(3)
C181 C186 C200 C220 -142.9(3)
C187 C186 C200 C220 -1.5(4)
Mg2 C186 C200 C220 66.3(2)
C181 C186 C200 Mg2 150.8(3)
C187 C186 C200 Mg2 -67.8(2)
C188 C187 C201 C220 141.0(3)
C186 C187 C201 C220 -4.5(4)
Mg2 C187 C201 C220 -65.0(2)
C188 C187 C201 C202 2.5(5)
C186 C187 C201 C202 -143.0(3)
Mg2 C187 C201 C202 156.4(3)
C188 C187 C201 Mg2 -154.0(3)
C186 C187 C201 Mg2 60.5(2)
C220 C201 C202 C203 -133.4(4)
C187 C201 C202 C203 0.8(5)
Mg2 C201 C202 C203 122.9(5)
C220 C201 C202 C222 1.1(5)
C187 C201 C202 C222 135.3(3)
Mg2 C201 C202 C222 -102.6(6)
C220 C201 C202 Mg3 124.1(5)
C187 C201 C202 Mg3 -101.7(5)
Mg2 C201 C202 Mg3 20.4(10)
C201 C202 C203 C204 -3.4(5)
C222 C202 C203 C204 -142.5(3)
Mg3 C202 C203 C204 145.3(3)
C201 C202 C203 C224 143.7(3)
C222 C202 C203 C224 4.6(4)
Mg3 C202 C203 C224 -67.5(2)
C201 C202 C203 Mg3 -148.7(3)
C222 C202 C203 Mg3 72.1(2)
C202 C203 C204 C205 141.1(3)
C224 C203 C204 C205 -1.8(5)
Mg3 C203 C204 C205 -111.1(5)
C202 C203 C204 C188 2.7(5)
C224 C203 C204 C188 -140.3(3)
Mg3 C203 C204 C188 110.5(5)
C187 C188 C204 C203 0.7(5)
C189 C188 C204 C203 142.1(3)
C187 C188 C204 C205 -142.0(3)
C189 C188 C204 C205 -0.6(4)
C203 C204 C205 C206 -0.4(5)
C188 C204 C205 C206 142.2(3)
C203 C204 C205 C190 -141.6(3)
C188 C204 C205 C190 1.0(4)
C191 C190 C205 C206 0.4(5)
C189 C190 C205 C206 -142.4(3)
C191 C190 C205 C204 141.8(3)
C189 C190 C205 C204 -1.0(4)
C204 C205 C206 C225 1.8(5)
C190 C205 C206 C225 138.8(3)
C204 C205 C206 C207 -137.4(3)
C190 C205 C206 C207 -0.4(5)
C204 C205 C206 Mg4 106.7(6)
C190 C205 C206 Mg4 -116.3(6)
C205 C206 C207 C208 -1.1(5)
C225 C206 C207 C208 -145.1(3)
Mg4 C206 C207 C208 155.4(3)
C205 C206 C207 C227 145.4(3)
C225 C206 C207 C227 1.4(4)
Mg4 C206 C207 C227 -58.1(2)
C205 C206 C207 Mg4 -156.5(3)
C225 C206 C207 Mg4 59.5(2)
C206 C207 C208 C191 2.6(5)
C227 C207 C208 C191 -139.6(3)
Mg4 C207 C208 C191 121.0(5)
C206 C207 C208 C209 138.1(3)
C227 C207 C208 C209 -4.1(5)
Mg4 C207 C208 C209 -103.5(6)
C190 C191 C208 C207 -2.7(5)
C192 C191 C208 C207 141.3(3)
C190 C191 C208 C209 -142.5(3)
C192 C191 C208 C209 1.5(4)
C194 C193 C209 C210 1.7(5)
C192 C193 C209 C210 -141.6(3)
C194 C193 C209 C208 143.1(3)
C192 C193 C209 C208 -0.2(4)
C207 C208 C209 C210 0.3(5)
C191 C208 C209 C210 140.6(3)
C207 C208 C209 C193 -141.1(3)
C191 C208 C209 C193 -0.8(4)
C193 C209 C210 C228 140.5(3)
C208 C209 C210 C228 3.4(5)
C193 C209 C210 C211 -2.2(5)
C208 C209 C210 C211 -139.3(3)
C193 C209 C210 Mg5 -107.4(5)
C208 C209 C210 Mg5 115.5(5)
C209 C210 C211 C212 1.1(5)
C228 C210 C211 C212 -146.0(3)
Mg5 C210 C211 C212 149.2(3)
C209 C210 C211 C230 146.1(3)
C228 C210 C211 C230 -1.1(4)
Mg5 C210 C211 C230 -65.9(2)
C209 C210 C211 Mg5 -148.0(3)
C228 C210 C211 Mg5 64.8(2)
C210 C211 C212 C213 137.9(3)
C230 C211 C212 C213 -2.3(5)
Mg5 C211 C212 C213 -111.5(5)
C210 C211 C212 C194 0.3(5)
C230 C211 C212 C194 -139.9(3)
Mg5 C211 C212 C194 111.0(5)
C193 C194 C212 C211 -0.8(5)
C195 C194 C212 C211 142.4(3)
C193 C194 C212 C213 -143.1(3)
C195 C194 C212 C213 0.1(4)
C197 C196 C213 C214 1.0(5)
C195 C196 C213 C214 -141.5(3)
C197 C196 C213 C212 141.7(3)
C195 C196 C213 C212 -0.9(4)
C211 C212 C213 C214 -0.5(5)
C194 C212 C213 C214 141.3(3)
C211 C212 C213 C196 -141.3(3)
C194 C212 C213 C196 0.5(4)
C196 C213 C214 C231 139.7(4)
C212 C213 C214 C231 3.1(5)
C196 C213 C214 C215 -1.8(5)
C212 C213 C214 C215 -138.4(3)
C196 C213 C214 Mg6 -105.6(6)
C212 C213 C214 Mg6 117.8(5)
C213 C214 C215 C216 1.3(5)
C231 C214 C215 C216 -144.9(3)
Mg6 C214 C215 C216 151.1(3)
C213 C214 C215 C233 143.9(3)
C231 C214 C215 C233 -2.3(4)
Mg6 C214 C215 C233 -66.3(2)
C213 C214 C215 Mg6 -149.7(3)
C231 C214 C215 Mg6 64.1(2)
C214 C215 C216 C217 137.8(4)
C233 C215 C216 C217 -0.5(5)
Mg6 C215 C216 C217 -107.9(5)
C214 C215 C216 C197 -0.1(5)
C233 C215 C216 C197 -138.3(3)
Mg6 C215 C216 C197 114.3(5)
C196 C197 C216 C215 -0.7(5)
C198 C197 C216 C215 142.8(3)
C196 C197 C216 C217 -142.6(3)
C198 C197 C216 C217 0.9(4)
C215 C216 C217 C218 0.1(5)
C197 C216 C217 C218 141.6(3)
C215 C216 C217 C199 -142.3(3)
C197 C216 C217 C199 -0.8(4)
C200 C199 C217 C218 -0.6(5)
C198 C199 C217 C218 -142.2(3)
C200 C199 C217 C216 142.0(3)
C198 C199 C217 C216 0.4(4)
C216 C217 C218 C219 -137.9(4)
C199 C217 C218 C219 -0.5(5)
C216 C217 C218 C234 1.0(5)
C199 C217 C218 C234 138.5(4)
C217 C218 C219 C220 1.1(5)
C234 C218 C219 C220 -142.4(3)
C217 C218 C219 C221 143.4(3)
C234 C218 C219 C221 -0.1(4)
C218 C219 C220 C201 140.9(4)
C221 C219 C220 C201 2.4(5)
C218 C219 C220 C200 -0.8(5)
C221 C219 C220 C200 -139.3(4)
C218 C219 C220 Mg2 -105.6(5)
C221 C219 C220 Mg2 115.8(5)
C202 C201 C220 C219 -3.4(5)
C187 C201 C220 C219 -142.2(3)
Mg2 C201 C220 C219 148.4(3)
C202 C201 C220 C200 142.4(3)
C187 C201 C220 C200 3.5(4)
Mg2 C201 C220 C200 -65.8(2)
C202 C201 C220 Mg2 -151.8(3)
C187 C201 C220 Mg2 69.3(2)
C199 C200 C220 C219 -0.2(5)
C186 C200 C220 C219 145.2(3)
Mg2 C200 C220 C219 -146.0(3)
C199 C200 C220 C201 -146.7(3)
C186 C200 C220 C201 -1.2(4)
Mg2 C200 C220 C201 67.5(2)
C199 C200 C220 Mg2 145.8(3)
C186 C200 C220 Mg2 -68.8(2)
C220 C219 C221 C222 0.9(5)
C218 C219 C221 C222 -141.4(3)
C220 C219 C221 C235 141.8(3)
C218 C219 C221 C235 -0.5(4)
C219 C221 C222 C223 136.6(4)
C235 C221 C222 C223 0.5(5)
C219 C221 C222 C202 -3.1(5)
C235 C221 C222 C202 -139.2(3)
C219 C221 C222 Mg3 -104.0(6)
C235 C221 C222 Mg3 119.9(6)
C203 C202 C222 C221 140.9(3)
C201 C202 C222 C221 2.0(5)
Mg3 C202 C222 C221 -152.5(3)
C203 C202 C222 C223 -3.2(4)
C201 C202 C222 C223 -142.0(3)
Mg3 C202 C222 C223 63.5(2)
C203 C202 C222 Mg3 -66.7(2)
C201 C202 C222 Mg3 154.5(3)
C221 C222 C223 C237 0.6(5)
C202 C222 C223 C237 144.9(3)
Mg3 C222 C223 C237 -156.4(3)
C221 C222 C223 C224 -143.8(3)
C202 C222 C223 C224 0.5(4)
Mg3 C222 C223 C224 59.3(2)
C221 C222 C223 Mg3 156.9(3)
C202 C222 C223 Mg3 -58.8(2)
C237 C223 C224 C225 -1.5(5)
C222 C223 C224 C225 142.6(3)
Mg3 C223 C224 C225 -154.6(3)
C237 C223 C224 C203 -141.8(3)
C222 C223 C224 C203 2.3(4)
Mg3 C223 C224 C203 65.1(2)
C237 C223 C224 Mg3 153.1(3)
C222 C223 C224 Mg3 -62.7(2)
C204 C203 C224 C223 143.1(3)
C202 C203 C224 C223 -4.3(4)
Mg3 C203 C224 C223 -70.9(2)
C204 C203 C224 C225 2.5(5)
C202 C203 C224 C225 -144.9(3)
Mg3 C203 C224 C225 148.4(3)
C204 C203 C224 Mg3 -145.9(3)
C202 C203 C224 Mg3 66.7(2)
C205 C206 C225 C226 -142.0(3)
C207 C206 C225 C226 1.9(4)
Mg4 C206 C225 C226 64.1(2)
C205 C206 C225 C224 -1.1(5)
C207 C206 C225 C224 142.8(3)
Mg4 C206 C225 C224 -155.0(3)
C205 C206 C225 Mg4 153.9(3)
C207 C206 C225 Mg4 -62.2(2)
C223 C224 C225 C226 -0.1(5)
C203 C224 C225 C226 136.0(3)
Mg3 C224 C225 C226 -123.2(5)
C223 C224 C225 C206 -137.1(3)
C203 C224 C225 C206 -1.0(5)
Mg3 C224 C225 C206 99.8(5)
C223 C224 C225 Mg4 99.5(5)
C203 C224 C225 Mg4 -124.4(5)
Mg3 C224 C225 Mg4 -23.5(9)
C206 C225 C226 C238 143.1(3)
C224 C225 C226 C238 1.9(5)
Mg4 C225 C226 C238 -146.7(3)
C206 C225 C226 C227 -4.4(4)
C224 C225 C226 C227 -145.6(3)
Mg4 C225 C226 C227 65.9(2)
C206 C225 C226 Mg4 -70.3(2)
C224 C225 C226 Mg4 148.5(3)
C208 C207 C227 C228 4.2(5)
C206 C207 C227 C228 -141.6(3)
Mg4 C207 C227 C228 154.6(3)
C208 C207 C227 C226 141.7(3)
C206 C207 C227 C226 -4.1(4)
Mg4 C207 C227 C226 -67.8(2)
C208 C207 C227 Mg4 -150.4(3)
C206 C207 C227 Mg4 63.7(3)
C238 C226 C227 C228 -4.5(5)
C225 C226 C227 C228 143.0(3)
Mg4 C226 C227 C228 -148.7(3)
C238 C226 C227 C207 -142.4(3)
C225 C226 C227 C207 5.2(4)
Mg4 C226 C227 C207 73.5(2)
C238 C226 C227 Mg4 144.1(3)
C225 C226 C227 Mg4 -68.3(2)
C209 C210 C228 C227 -3.3(5)
C211 C210 C228 C227 143.1(3)
Mg5 C210 C228 C227 -153.0(3)
C209 C210 C228 C229 -143.2(3)
C211 C210 C228 C229 3.3(4)
Mg5 C210 C228 C229 67.2(2)
C209 C210 C228 Mg5 149.7(3)
C211 C210 C228 Mg5 -63.9(2)
C207 C227 C228 C210 -0.5(5)
C226 C227 C228 C210 -133.0(3)
Mg4 C227 C228 C210 123.5(5)
C207 C227 C228 C229 134.7(3)
C226 C227 C228 C229 2.1(5)
Mg4 C227 C228 C229 -101.4(5)
C207 C227 C228 Mg5 -110.4(5)
C226 C227 C228 Mg5 117.0(5)
Mg4 C227 C228 Mg5 13.5(10)
C210 C228 C229 C239 140.5(3)
C227 C228 C229 C239 1.0(5)
Mg5 C228 C229 C239 -153.2(3)
C210 C228 C229 C230 -4.3(4)
C227 C228 C229 C230 -143.7(3)
Mg5 C228 C229 C230 62.1(2)
C210 C228 C229 Mg5 -66.3(2)
C227 C228 C229 Mg5 154.2(3)
C239 C229 C230 C231 -1.5(5)
C228 C229 C230 C231 143.6(3)
Mg5 C229 C230 C231 -153.5(3)
C239 C229 C230 C211 -141.5(3)
C228 C229 C230 C211 3.6(4)
Mg5 C229 C230 C211 66.5(2)
C239 C229 C230 Mg5 151.9(3)
C228 C229 C230 Mg5 -62.9(2)
C212 C211 C230 C229 143.1(3)
C210 C211 C230 C229 -1.6(4)
Mg5 C211 C230 C229 -68.3(2)
C212 C211 C230 C231 2.5(5)
C210 C211 C230 C231 -142.1(3)
Mg5 C211 C230 C231 151.1(3)
C212 C211 C230 Mg5 -148.6(3)
C210 C211 C230 Mg5 66.8(2)
C213 C214 C231 C230 -2.9(5)
C215 C214 C231 C230 142.7(3)
Mg6 C214 C231 C230 -155.3(3)
C213 C214 C231 C232 -142.7(3)
C215 C214 C231 C232 2.8(4)
Mg6 C214 C231 C232 64.9(2)
C213 C214 C231 Mg6 152.4(3)
C215 C214 C231 Mg6 -62.0(2)
C229 C230 C231 C214 -135.8(3)
C211 C230 C231 C214 0.0(5)
Mg5 C230 C231 C214 107.6(5)
C229 C230 C231 C232 -0.2(5)
C211 C230 C231 C232 135.6(3)
Mg5 C230 C231 C232 -116.9(5)
C229 C230 C231 Mg6 112.0(6)
C211 C230 C231 Mg6 -112.1(6)
Mg5 C230 C231 Mg6 -4.6(11)
C214 C231 C232 C240 142.1(3)
C230 C231 C232 C240 2.3(5)
Mg6 C231 C232 C240 -153.0(3)
C214 C231 C232 C233 -2.3(4)
C230 C231 C232 C233 -142.2(3)
Mg6 C231 C232 C233 62.5(2)
C214 C231 C232 Mg6 -64.8(2)
C230 C231 C232 Mg6 155.3(3)
C240 C232 C233 C234 -0.1(5)
C231 C232 C233 C234 144.7(3)
Mg6 C232 C233 C234 -151.2(3)
C240 C232 C233 C215 -143.9(3)
C231 C232 C233 C215 0.9(4)
Mg6 C232 C233 C215 64.9(2)
C240 C232 C233 Mg6 151.1(3)
C231 C232 C233 Mg6 -64.0(2)
C216 C215 C233 C234 -0.3(5)
C214 C215 C233 C234 -143.3(3)
Mg6 C215 C233 C234 148.8(3)
C216 C215 C233 C232 143.8(3)
C214 C215 C233 C232 0.8(4)
Mg6 C215 C233 C232 -67.1(2)
C216 C215 C233 Mg6 -149.2(3)
C214 C215 C233 Mg6 67.9(2)
C232 C233 C234 C218 -138.0(4)
C215 C233 C234 C218 1.5(5)
Mg6 C233 C234 C218 107.5(5)
C232 C233 C234 C235 -0.9(5)
C215 C233 C234 C235 138.5(3)
Mg6 C233 C234 C235 -115.5(5)
C217 C218 C234 C233 -1.8(5)
C219 C218 C234 C233 142.0(3)
C217 C218 C234 C235 -143.2(3)
C219 C218 C234 C235 0.5(4)
C222 C221 C235 C236 -0.7(5)
C219 C221 C235 C236 -141.7(3)
C222 C221 C235 C234 141.8(3)
C219 C221 C235 C234 0.8(4)
C233 C234 C235 C236 0.7(5)
C218 C234 C235 C236 142.1(3)
C233 C234 C235 C221 -142.2(3)
C218 C234 C235 C221 -0.8(4)
C221 C235 C236 C237 -0.1(5)
C234 C235 C236 C237 -138.4(3)
C221 C235 C236 C240 138.9(4)
C234 C235 C236 C240 0.6(5)
C224 C223 C237 C238 1.5(5)
C222 C223 C237 C238 -138.5(3)
Mg3 C223 C237 C238 104.7(6)
C224 C223 C237 C236 138.6(4)
C222 C223 C237 C236 -1.4(5)
Mg3 C223 C237 C236 -118.2(6)
C235 C236 C237 C223 1.1(5)
C240 C236 C237 C223 -142.7(3)
C235 C236 C237 C238 142.7(3)
C240 C236 C237 C238 -1.1(4)
C225 C226 C238 C237 -1.9(5)
C227 C226 C238 C237 141.4(3)
Mg4 C226 C238 C237 -114.2(4)
C225 C226 C238 C239 -139.5(4)
C227 C226 C238 C239 3.8(5)
Mg4 C226 C238 C239 108.2(5)
C223 C237 C238 C226 0.2(5)
C236 C237 C238 C226 -141.1(3)
C223 C237 C238 C239 142.2(3)
C236 C237 C238 C239 0.9(4)
C230 C229 C239 C238 138.7(3)
C228 C229 C239 C238 -1.9(5)
Mg5 C229 C239 C238 -114.2(5)
C230 C229 C239 C240 1.2(5)
C228 C229 C239 C240 -139.3(3)
Mg5 C229 C239 C240 108.3(5)
C226 C238 C239 C229 -0.5(5)
C237 C238 C239 C229 -142.3(3)
C226 C238 C239 C240 141.5(3)
C237 C238 C239 C240 -0.3(4)
C233 C232 C240 C239 137.7(3)
C231 C232 C240 C239 -2.6(5)
Mg6 C232 C240 C239 -116.4(5)
C233 C232 C240 C236 1.3(5)
C231 C232 C240 C236 -138.9(4)
Mg6 C232 C240 C236 107.3(6)
C229 C239 C240 C232 0.8(5)
C238 C239 C240 C232 -141.0(3)
C229 C239 C240 C236 141.3(3)
C238 C239 C240 C236 -0.5(4)
C235 C236 C240 C232 -1.6(5)
C237 C236 C240 C232 141.9(3)
C235 C236 C240 C239 -142.5(3)
C237 C236 C240 C239 1.0(4)
